data_1546039
loop_
_publ_author_name
'Hayase, Norihiko'
'Miyauchi, Yuta'
'Aida, Yukimasa'
'Sugiyama, Haruki'
'Uekusa, Hidehiro'
'Shibata, Yu'
'Tanaka, Ken'

_publ_section_title
;
 Synthesis of [8]Cycloparaphenylene-octacarboxylates via Rh-Catalyzed
 Stepwise Cross-Alkyne Cyclotrimerization
;
_journal_name_full 'Organic Letters'
_journal_paper_doi 10.1021/acs.orglett.7b01231
_journal_year 2017
_chemical_formula_moiety 'C94.67 H110.34 O17.84'
_chemical_formula_sum 'C94.67 H110.34 O17.84'
_chemical_formula_weight 1533.60
_chemical_name_systematic ring
_space_group_crystal_system monoclinic
_space_group_IT_number 14
_space_group_name_Hall '-P 2ybc'
_space_group_name_H-M_alt 'P 1 21/c 1'
_symmetry_space_group_name_Hall '-P 2ybc'
_symmetry_space_group_name_H-M 'P 1 21/c 1'
_atom_sites_solution_hydrogens geom
_atom_sites_solution_primary dual
_atom_sites_solution_secondary difmap
_audit_creation_method SHELXL-2016/6
_cell_angle_alpha 90
_cell_angle_beta 94.4140(10)
_cell_angle_gamma 90
_cell_formula_units_Z 8
_cell_length_a 27.6554(5)
_cell_length_b 26.5185(5)
_cell_length_c 26.1889(5)
_cell_measurement_reflns_used 83296
_cell_measurement_temperature 173(2)
_cell_measurement_theta_max 68.2
_cell_measurement_theta_min 3.21
_cell_volume 19149.4(6)
_computing_cell_refinement 'PROCESS-AUTO (Rigaku, 1998)'
_computing_data_collection 'PROCESS-AUTO (Rigaku, 1998)'
_computing_data_reduction 'PROCESS-AUTO (Rigaku, 1998)'
_computing_molecular_graphics 'ORTEP-3 (Farrugia, 2008)'
_computing_publication_material 'SHELXL-2014/07 (Sheldrick, 2014)'
_computing_structure_refinement 'SHELXL-2016/6 (Sheldrick, 2016)'
_computing_structure_solution 'SHELXT 2014/4 (Sheldrick, 2014)'
_diffrn_ambient_temperature 173(2)
_diffrn_measured_fraction_theta_full 0.983
_diffrn_measured_fraction_theta_max 0.981
_diffrn_measurement_device_type 'RIGAKU R-AXIS RAPID-II IP Area Detector'
_diffrn_measurement_method '\w scans'
_diffrn_radiation_type CuK\a
_diffrn_radiation_wavelength 1.54186
_diffrn_reflns_av_R_equivalents 0.0360
_diffrn_reflns_av_unetI/netI 0.0318
_diffrn_reflns_Laue_measured_fraction_full 0.983
_diffrn_reflns_Laue_measured_fraction_max 0.981
_diffrn_reflns_limit_h_max 33
_diffrn_reflns_limit_h_min -33
_diffrn_reflns_limit_k_max 30
_diffrn_reflns_limit_k_min -31
_diffrn_reflns_limit_l_max 30
_diffrn_reflns_limit_l_min -30
_diffrn_reflns_number 180231
_diffrn_reflns_point_group_measured_fraction_full 0.983
_diffrn_reflns_point_group_measured_fraction_max 0.981
_diffrn_reflns_theta_full 67.686
_diffrn_reflns_theta_max 68.211
_diffrn_reflns_theta_min 3.206
_diffrn_source 'rotating anode X-ray tube'
_exptl_absorpt_coefficient_mu 0.585
_exptl_absorpt_correction_T_max 0.94
_exptl_absorpt_correction_T_min 0.744
_exptl_absorpt_correction_type multi-scan
_exptl_absorpt_process_details 'Absorption was corrected by ABSCOR'
_exptl_crystal_colour colorless
_exptl_crystal_density_diffrn 1.064
_exptl_crystal_description plate
_exptl_crystal_F_000 6568
_exptl_crystal_size_max 0.368
_exptl_crystal_size_mid 0.137
_exptl_crystal_size_min 0.108
_refine_diff_density_max 1.020
_refine_diff_density_min -0.517
_refine_diff_density_rms 0.064
_refine_ls_extinction_method none
_refine_ls_goodness_of_fit_ref 1.115
_refine_ls_hydrogen_treatment constr
_refine_ls_matrix_type full
_refine_ls_number_parameters 2107
_refine_ls_number_reflns 34373
_refine_ls_number_restraints 155
_refine_ls_restrained_S_all 1.367
_refine_ls_R_factor_all 0.0841
_refine_ls_R_factor_gt 0.0676
_refine_ls_shift/su_max 0.001
_refine_ls_shift/su_mean 0.000
_refine_ls_structure_factor_coef Fsqd
_refine_ls_weighting_details 'w=1/[\s^2^(Fo^2^)+(0.1377P)^2^+3.9145P] where P=(Fo^2^+2Fc^2^)/3'
_refine_ls_weighting_scheme calc
_refine_ls_wR_factor_gt 0.2138
_refine_ls_wR_factor_ref 0.2326
_reflns_Friedel_coverage 0.000
_reflns_number_gt 25108
_reflns_number_total 34373
_reflns_threshold_expression 'I > 2\s(I)'
_cod_data_source_file ol7b01231_si_002.cif
_cod_data_source_block shelxt_sq
_cod_database_code 1546039
_shelx_shelxl_version_number 2016/6
_shelx_space_group_comment
;
The symmetry employed for this shelxl refinement is uniquely defined
by the following loop, which should always be used as a source of
symmetry information in preference to the above space-group names.
They are only intended as comments.
;
_shelx_estimated_absorpt_t_min 0.813
_shelx_estimated_absorpt_t_max 0.940

loop_
_space_group_symop_operation_xyz
'x, y, z'
'-x, y+1/2, -z+1/2'
'-x, -y, -z'
'x, -y-1/2, z-1/2'

loop_
_atom_site_label
_atom_site_type_symbol
_atom_site_fract_x
_atom_site_fract_y
_atom_site_fract_z
_atom_site_U_iso_or_equiv
_atom_site_adp_type
_atom_site_occupancy
_atom_site_site_symmetry_order
_atom_site_calc_flag
_atom_site_refinement_flags_posn
_atom_site_refinement_flags_adp
_atom_site_refinement_flags_occupancy
_atom_site_disorder_assembly
_atom_site_disorder_group
O1 O 0.02931(7) 0.43071(7) 0.29558(8) 0.0680(5) Uani 1 1 d . . . . .
O2 O 0.05594(6) 0.37874(6) 0.23561(7) 0.0544(4) Uani 1 1 d . . . . .
O3 O 0.14382(7) 0.42297(7) 0.30619(10) 0.0762(6) Uani 1 1 d . . . . .
O4 O 0.19062(6) 0.35388(6) 0.30004(7) 0.0505(4) Uani 1 1 d . . . . .
O5 O 0.29610(7) 0.38218(8) 0.53982(8) 0.0726(6) Uani 1 1 d . . . . .
O6 O 0.34139(5) 0.33728(6) 0.59910(6) 0.0445(4) Uani 1 1 d . . . . .
O7 O 0.27401(7) 0.38741(6) 0.66470(7) 0.0584(5) Uani 1 1 d . . . . .
O8 O 0.27178(6) 0.32039(6) 0.71742(6) 0.0456(4) Uani 1 1 d . . . . .
O9 O 0.02405(7) 0.35029(8) 0.84580(8) 0.0672(5) Uani 1 1 d . . . . .
O10 O 0.06380(6) 0.39244(6) 0.78701(8) 0.0594(5) Uani 1 1 d . . . . .
O11 O -0.05264(7) 0.41463(7) 0.77929(10) 0.0800(7) Uani 1 1 d . . . . .
O12 O -0.11069(7) 0.35481(7) 0.78422(8) 0.0615(5) Uani 1 1 d . . . . .
O13 O -0.25982(6) 0.41273(7) 0.47722(8) 0.0637(5) Uani 1 1 d . . . . .
O14 O -0.21714(7) 0.42046(7) 0.55339(7) 0.0569(5) Uani 1 1 d . . . . .
O15 O -0.20314(7) 0.40324(7) 0.36267(8) 0.0620(5) Uani 1 1 d D . . . .
O16 O -0.17580(7) 0.45346(6) 0.42690(7) 0.0545(4) Uani 1 1 d . . . . .
O101 O 0.49418(6) 0.08622(6) 0.82048(7) 0.0556(4) Uani 1 1 d . . . . .
O102 O 0.43633(6) 0.14206(6) 0.83854(6) 0.0479(4) Uani 1 1 d . . . . .
O103 O 0.59265(6) 0.09912(6) 0.77644(8) 0.0575(5) Uani 1 1 d . . . . .
O104 O 0.58711(6) 0.14558(6) 0.84815(7) 0.0523(4) Uani 1 1 d D . . . .
O105 O 0.77422(7) 0.10839(6) 0.62878(7) 0.0556(4) Uani 1 1 d . . . . .
O106 O 0.77534(6) 0.17537(6) 0.68221(6) 0.0461(4) Uani 1 1 d . . . . .
O107 O 0.78320(6) 0.10993(6) 0.50328(7) 0.0578(5) Uani 1 1 d . . . . .
O108 O 0.83331(5) 0.15856(6) 0.55494(6) 0.0443(4) Uani 1 1 d . . . . .
O109 O 0.58055(6) 0.11173(7) 0.24175(7) 0.0582(5) Uani 1 1 d . . . . .
O110 O 0.62960(5) 0.09057(6) 0.31158(6) 0.0462(4) Uani 1 1 d . . . . .
O111 O 0.45431(6) 0.12583(6) 0.25932(7) 0.0537(4) Uani 1 1 d . . . . .
O112 O 0.50135(5) 0.06629(5) 0.30063(6) 0.0448(4) Uani 1 1 d . . . . .
O113 O 0.27408(7) 0.11466(6) 0.42162(7) 0.0602(5) Uani 1 1 d . . . . .
O114 O 0.31013(6) 0.05270(6) 0.47038(6) 0.0472(4) Uani 1 1 d . . . . .
O115 O 0.28652(8) 0.07064(8) 0.61053(8) 0.0810(7) Uani 1 1 d . . . . .
O116 O 0.23692(6) 0.09232(6) 0.54187(7) 0.0515(4) Uani 1 1 d . . . . .
O201 O -0.02697(17) 0.49283(15) 0.40228(19) 0.1759(17) Uani 1 1 d D . . . .
O202 O 0.04553(14) 0.52551(16) 0.39328(18) 0.1672(17) Uani 1 1 d D . . . .
C201 C -0.01342(19) 0.5485(2) 0.3329(2) 0.140(2) Uani 1 1 d D . . . .
H20A H 0.016007 0.554693 0.315319 0.168 Uiso 1 1 calc R U . . .
H20B H -0.028097 0.580742 0.341434 0.168 Uiso 1 1 calc R U . . .
H20C H -0.036512 0.529013 0.310554 0.168 Uiso 1 1 calc R U . . .
C202 C -0.00102(19) 0.52019(19) 0.3798(2) 0.138(2) Uani 1 1 d D . . . .
C203 C 0.0649(4) 0.5015(4) 0.4434(3) 0.154(5) Uani 0.586(15) 1 d D U P A 1
H20D H 0.089033 0.523783 0.461938 0.184 Uiso 0.586(15) 1 calc R U P A 1
H20E H 0.038244 0.494824 0.465607 0.184 Uiso 0.586(15) 1 calc R U P A 1
C204 C 0.0878(5) 0.4537(4) 0.4284(4) 0.149(5) Uani 0.586(15) 1 d D U P A 1
H20F H 0.080644 0.447946 0.391657 0.223 Uiso 0.586(15) 1 calc R U P A 1
H20G H 0.074924 0.425641 0.447651 0.223 Uiso 0.586(15) 1 calc R U P A 1
H20H H 0.122998 0.455815 0.436112 0.223 Uiso 0.586(15) 1 calc R U P A 1
C205 C 0.0602(6) 0.4773(6) 0.4187(11) 0.218(12) Uani 0.414(15) 1 d D U P A 2
H20I H 0.049718 0.448150 0.396905 0.262 Uiso 0.414(15) 1 calc R U P A 2
H20J H 0.045915 0.474085 0.452087 0.262 Uiso 0.414(15) 1 calc R U P A 2
C206 C 0.1139(5) 0.4802(7) 0.4258(8) 0.159(7) Uani 0.414(15) 1 d D U P A 2
H20K H 0.126612 0.449333 0.442533 0.238 Uiso 0.414(15) 1 calc R U P A 2
H20L H 0.127190 0.483639 0.392310 0.238 Uiso 0.414(15) 1 calc R U P A 2
H20M H 0.123412 0.509398 0.447120 0.238 Uiso 0.414(15) 1 calc R U P A 2
C1 C 0.06522(8) 0.35010(9) 0.31894(9) 0.0434(5) Uani 1 1 d . . . . .
C2 C 0.03077(8) 0.31637(9) 0.33527(9) 0.0439(5) Uani 1 1 d . . . . .
C3 C 0.04805(9) 0.27137(10) 0.35828(10) 0.0514(6) Uani 1 1 d . . . . .
H3 H 0.025729 0.245372 0.364866 0.062 Uiso 1 1 calc R U . . .
C4 C 0.09662(9) 0.26421(10) 0.37145(10) 0.0516(6) Uani 1 1 d . . . . .
H4 H 0.107193 0.233522 0.387349 0.062 Uiso 1 1 calc R U . . .
C5 C 0.13088(8) 0.30133(9) 0.36188(9) 0.0465(5) Uani 1 1 d . . . . .
C6 C 0.11516(8) 0.34235(9) 0.33137(9) 0.0450(5) Uani 1 1 d . . . . .
C7 C 0.17730(9) 0.29976(9) 0.39479(10) 0.0479(6) Uani 1 1 d . . . . .
C8 C 0.18837(9) 0.34087(10) 0.42651(10) 0.0529(6) Uani 1 1 d . . . . .
H8 H 0.175980 0.373171 0.416767 0.063 Uiso 1 1 calc R U . . .
C9 C 0.21694(9) 0.33587(10) 0.47181(10) 0.0511(6) Uani 1 1 d . . . . .
H9 H 0.223844 0.364630 0.492738 0.061 Uiso 1 1 calc R U . . .
C10 C 0.23588(8) 0.28873(9) 0.48727(10) 0.0479(6) Uani 1 1 d . . . . .
C11 C 0.23173(8) 0.24968(10) 0.45117(10) 0.0501(6) Uani 1 1 d . . . . .
H11 H 0.249131 0.219187 0.457789 0.060 Uiso 1 1 calc R U . . .
C12 C 0.20269(9) 0.25480(10) 0.40600(10) 0.0503(6) Uani 1 1 d . . . . .
H12 H 0.199922 0.227600 0.382354 0.060 Uiso 1 1 calc R U . . .
C13 C 0.24232(8) 0.27802(9) 0.54293(10) 0.0460(5) Uani 1 1 d . . . . .
C14 C 0.26194(8) 0.31113(8) 0.58196(9) 0.0429(5) Uani 1 1 d . . . . .
C15 C 0.24701(8) 0.30737(8) 0.63175(9) 0.0418(5) Uani 1 1 d . . . . .
C16 C 0.21198(8) 0.27131(9) 0.64355(10) 0.0444(5) Uani 1 1 d . . . . .
C17 C 0.20165(9) 0.23320(9) 0.60797(10) 0.0503(6) Uani 1 1 d . . . . .
H17 H 0.183904 0.204498 0.617566 0.060 Uiso 1 1 calc R U . . .
C18 C 0.21662(9) 0.23615(9) 0.55899(11) 0.0517(6) Uani 1 1 d . . . . .
H18 H 0.209341 0.209246 0.535708 0.062 Uiso 1 1 calc R U . . .
C19 C 0.17731(8) 0.27893(8) 0.68372(9) 0.0438(5) Uani 1 1 d . . . . .
C20 C 0.15442(8) 0.32558(9) 0.68560(10) 0.0494(6) Uani 1 1 d . . . . .
H20 H 0.168689 0.354212 0.670961 0.059 Uiso 1 1 calc R U . . .
C21 C 0.11117(8) 0.33095(9) 0.70846(10) 0.0496(6) Uani 1 1 d . . . . .
H21 H 0.096254 0.363171 0.709389 0.060 Uiso 1 1 calc R U . . .
C22 C 0.08933(8) 0.28961(9) 0.73011(9) 0.0442(5) Uani 1 1 d . . . . .
C23 C 0.11488(8) 0.24426(9) 0.73284(10) 0.0474(6) Uani 1 1 d . . . . .
H23 H 0.102309 0.216508 0.750559 0.057 Uiso 1 1 calc R U . . .
C24 C 0.15809(8) 0.23889(9) 0.71030(10) 0.0474(6) Uani 1 1 d . . . . .
H24 H 0.174933 0.207663 0.712898 0.057 Uiso 1 1 calc R U . . .
C25 C 0.03597(8) 0.29034(8) 0.73500(10) 0.0442(5) Uani 1 1 d . . . . .
C26 C 0.00932(8) 0.32766(8) 0.75888(9) 0.0435(5) Uani 1 1 d . . . . .
C27 C -0.04082(8) 0.33218(8) 0.74659(9) 0.0427(5) Uani 1 1 d . . . . .
C28 C -0.06492(8) 0.30055(8) 0.70963(9) 0.0429(5) Uani 1 1 d . . . . .
C29 C -0.03958(9) 0.25885(9) 0.69368(10) 0.0511(6) Uani 1 1 d . . . . .
H29 H -0.056295 0.233462 0.673740 0.061 Uiso 1 1 calc R U . . .
C30 C 0.00965(9) 0.25385(9) 0.70645(10) 0.0504(6) Uani 1 1 d . . . . .
H30 H 0.025967 0.224729 0.695471 0.061 Uiso 1 1 calc R U . . .
C31 C -0.10941(8) 0.31442(9) 0.67677(9) 0.0435(5) Uani 1 1 d . . . . .
C32 C -0.10887(8) 0.36049(9) 0.65134(10) 0.0470(6) Uani 1 1 d . . . . .
H32 H -0.089965 0.387408 0.666167 0.056 Uiso 1 1 calc R U . . .
C33 C -0.13528(8) 0.36789(9) 0.60495(10) 0.0466(6) Uani 1 1 d . . . . .
H33 H -0.134067 0.399531 0.588093 0.056 Uiso 1 1 calc R U . . .
C34 C -0.16411(8) 0.32844(8) 0.58251(10) 0.0434(5) Uani 1 1 d . . . . .
C35 C -0.17031(8) 0.28588(9) 0.61252(10) 0.0458(5) Uani 1 1 d . . . . .
H35 H -0.193494 0.261200 0.600862 0.055 Uiso 1 1 calc R U . . .
C36 C -0.14364(8) 0.27854(9) 0.65883(10) 0.0463(6) Uani 1 1 d . . . . .
H36 H -0.148593 0.249110 0.678438 0.056 Uiso 1 1 calc R U . . .
C37 C -0.17206(8) 0.32670(9) 0.52572(9) 0.0435(5) Uani 1 1 d . . . . .
C38 C -0.18744(8) 0.36579(8) 0.49205(9) 0.0415(5) Uani 1 1 d . . . . .
C39 C -0.17318(8) 0.36625(8) 0.44156(9) 0.0411(5) Uani 1 1 d . . . . .
C40 C -0.14526(8) 0.32655(8) 0.42338(9) 0.0440(5) Uani 1 1 d . . . . .
C41 C -0.14032(9) 0.28348(9) 0.45397(10) 0.0515(6) Uani 1 1 d . . . . .
H41 H -0.127953 0.253434 0.440117 0.062 Uiso 1 1 calc R U . . .
C42 C -0.15293(9) 0.28360(9) 0.50355(10) 0.0513(6) Uani 1 1 d . . . . .
H42 H -0.148615 0.253745 0.523429 0.062 Uiso 1 1 calc R U . . .
C43 C -0.11190(8) 0.33089(8) 0.38185(9) 0.0443(5) Uani 1 1 d . . . . .
C44 C -0.08185(9) 0.37296(9) 0.38151(10) 0.0499(6) Uani 1 1 d . . . . .
H44 H -0.091601 0.403583 0.396498 0.060 Uiso 1 1 calc R U . . .
C45 C -0.03759(9) 0.37071(9) 0.35942(10) 0.0499(6) Uani 1 1 d . . . . .
H45 H -0.017600 0.399837 0.359412 0.060 Uiso 1 1 calc R U . . .
C46 C -0.02235(8) 0.32607(9) 0.33730(9) 0.0457(5) Uani 1 1 d . . . . .
C47 C -0.05601(8) 0.28683(9) 0.33082(9) 0.0464(5) Uani 1 1 d . . . . .
H47 H -0.048416 0.258039 0.311390 0.056 Uiso 1 1 calc R U . . .
C48 C -0.10008(8) 0.28912(9) 0.35213(10) 0.0471(6) Uani 1 1 d . . . . .
H48 H -0.122623 0.262263 0.346673 0.057 Uiso 1 1 calc R U . . .
C49 C 0.04861(8) 0.39236(9) 0.28330(10) 0.0477(6) Uani 1 1 d . . . . .
C50 C 0.03847(12) 0.41044(11) 0.19135(12) 0.0683(8) Uani 1 1 d D . . . .
C51 C -0.01662(13) 0.41576(16) 0.19099(17) 0.1025(13) Uani 1 1 d D . . . .
H51A H -0.029146 0.432332 0.159229 0.154 Uiso 1 1 calc R U . . .
H51B H -0.024711 0.436085 0.220399 0.154 Uiso 1 1 calc R U . . .
H51C H -0.031320 0.382270 0.193099 0.154 Uiso 1 1 calc R U . . .
C52 C 0.06441(14) 0.46089(12) 0.19439(15) 0.0854(10) Uani 1 1 d . . . . .
H52A H 0.099521 0.455310 0.198603 0.128 Uiso 1 1 calc R U . . .
H52B H 0.054171 0.480006 0.223709 0.128 Uiso 1 1 calc R U . . .
H52C H 0.056296 0.479926 0.162815 0.128 Uiso 1 1 calc R U . . .
C53 C 0.05323(18) 0.37984(14) 0.14620(14) 0.0987(13) Uani 1 1 d . . . . .
H53A H 0.035242 0.347968 0.144391 0.148 Uiso 1 1 calc R U . . .
H53B H 0.088095 0.372838 0.150505 0.148 Uiso 1 1 calc R U . . .
H53C H 0.045881 0.398933 0.114509 0.148 Uiso 1 1 calc R U . . .
C54 C 0.15086(9) 0.37839(9) 0.31185(10) 0.0485(6) Uani 1 1 d . . . . .
C55 C 0.23430(10) 0.38083(11) 0.28536(12) 0.0623(7) Uani 1 1 d . . . . .
C56 C 0.25260(11) 0.41417(13) 0.32934(16) 0.0863(11) Uani 1 1 d . . . . .
H56A H 0.284269 0.428113 0.322477 0.129 Uiso 1 1 calc R U . . .
H56B H 0.255832 0.394283 0.360960 0.129 Uiso 1 1 calc R U . . .
H56C H 0.229590 0.441766 0.333157 0.129 Uiso 1 1 calc R U . . .
C57 C 0.22385(15) 0.40734(18) 0.23627(17) 0.1111(15) Uani 1 1 d . . . . .
H57A H 0.254397 0.416216 0.221866 0.167 Uiso 1 1 calc R U . . .
H57B H 0.205391 0.438104 0.241979 0.167 Uiso 1 1 calc R U . . .
H57C H 0.204820 0.385314 0.212329 0.167 Uiso 1 1 calc R U . . .
C58 C 0.26964(11) 0.33759(13) 0.27959(16) 0.0876(11) Uani 1 1 d . . . . .
H58A H 0.256241 0.314369 0.253038 0.131 Uiso 1 1 calc R U . . .
H58B H 0.274802 0.319530 0.312208 0.131 Uiso 1 1 calc R U . . .
H58C H 0.300624 0.351012 0.269824 0.131 Uiso 1 1 calc R U . . .
C59 C 0.30045(9) 0.34862(9) 0.57045(10) 0.0490(6) Uani 1 1 d . . . . .
C60 C 0.38588(9) 0.36836(9) 0.59712(10) 0.0484(6) Uani 1 1 d . . . . .
C61 C 0.41987(9) 0.34339(11) 0.63713(12) 0.0621(7) Uani 1 1 d . . . . .
H61A H 0.424807 0.308140 0.627562 0.093 Uiso 1 1 calc R U . . .
H61B H 0.405833 0.344698 0.670345 0.093 Uiso 1 1 calc R U . . .
H61C H 0.451072 0.361073 0.639518 0.093 Uiso 1 1 calc R U . . .
C62 C 0.40433(12) 0.36373(14) 0.54422(12) 0.0781(9) Uani 1 1 d . . . . .
H62A H 0.380688 0.378673 0.518815 0.117 Uiso 1 1 calc R U . . .
H62B H 0.408871 0.328045 0.536124 0.117 Uiso 1 1 calc R U . . .
H62C H 0.435358 0.381486 0.543576 0.117 Uiso 1 1 calc R U . . .
C63 C 0.37539(11) 0.42244(10) 0.61204(14) 0.0694(8) Uani 1 1 d . . . . .
H63A H 0.352623 0.437634 0.585923 0.104 Uiso 1 1 calc R U . . .
H63B H 0.405666 0.441800 0.614675 0.104 Uiso 1 1 calc R U . . .
H63C H 0.361122 0.422761 0.645156 0.104 Uiso 1 1 calc R U . . .
C64 C 0.26592(8) 0.34360(8) 0.67226(9) 0.0425(5) Uani 1 1 d . . . . .
C65 C 0.28288(9) 0.34829(10) 0.76639(10) 0.0499(6) Uani 1 1 d . . . . .
C66 C 0.24600(11) 0.38990(14) 0.77178(14) 0.0797(10) Uani 1 1 d . . . . .
H66A H 0.251288 0.416811 0.747176 0.120 Uiso 1 1 calc R U . . .
H66B H 0.249677 0.403548 0.806635 0.120 Uiso 1 1 calc R U . . .
H66C H 0.213218 0.376218 0.765010 0.120 Uiso 1 1 calc R U . . .
C67 C 0.27824(12) 0.30694(13) 0.80568(12) 0.0744(9) Uani 1 1 d . . . . .
H67A H 0.246284 0.291031 0.800152 0.112 Uiso 1 1 calc R U . . .
H67B H 0.281900 0.321460 0.840176 0.112 Uiso 1 1 calc R U . . .
H67C H 0.303552 0.281591 0.802128 0.112 Uiso 1 1 calc R U . . .
C68 C 0.33443(9) 0.36783(11) 0.76832(11) 0.0588(7) Uani 1 1 d . . . . .
H68A H 0.356424 0.340110 0.761372 0.088 Uiso 1 1 calc R U . . .
H68B H 0.343481 0.381769 0.802379 0.088 Uiso 1 1 calc R U . . .
H68C H 0.336763 0.394256 0.742468 0.088 Uiso 1 1 calc R U . . .
C69 C 0.03276(9) 0.35832(9) 0.80195(12) 0.0519(6) Uani 1 1 d . . . . .
C70 C 0.09448(11) 0.42273(12) 0.82483(15) 0.0784(10) Uani 1 1 d D . . . .
C71 C 0.06080(16) 0.45306(16) 0.8570(2) 0.1308(19) Uani 1 1 d D . . . .
H71A H 0.035788 0.469608 0.834290 0.196 Uiso 1 1 calc R U . . .
H71B H 0.079674 0.478638 0.876787 0.196 Uiso 1 1 calc R U . . .
H71C H 0.045391 0.430351 0.880367 0.196 Uiso 1 1 calc R U . . .
C72 C 0.12792(13) 0.38777(16) 0.85586(16) 0.0986(13) Uani 1 1 d . . . . .
H72A H 0.109190 0.367834 0.878911 0.148 Uiso 1 1 calc R U . . .
H72B H 0.152466 0.407550 0.876049 0.148 Uiso 1 1 calc R U . . .
H72C H 0.143908 0.365124 0.832840 0.148 Uiso 1 1 calc R U . . .
C73 C 0.12238(13) 0.45643(14) 0.79038(19) 0.1043(14) Uani 1 1 d . . . . .
H73A H 0.138333 0.435577 0.765752 0.157 Uiso 1 1 calc R U . . .
H73B H 0.146891 0.475576 0.811308 0.157 Uiso 1 1 calc R U . . .
H73C H 0.099886 0.479846 0.771906 0.157 Uiso 1 1 calc R U . . .
C74 C -0.06795(9) 0.37266(10) 0.77178(10) 0.0510(6) Uani 1 1 d . . . . .
C75 C -0.14615(13) 0.38695(14) 0.80775(15) 0.0839(11) Uani 1 1 d . . . . .
C76 C -0.18689(17) 0.34949(18) 0.8140(2) 0.1323(18) Uani 1 1 d . U . . .
H76A H -0.212183 0.365531 0.832628 0.198 Uiso 1 1 calc R U . . .
H76B H -0.174057 0.320095 0.833281 0.198 Uiso 1 1 calc R U . . .
H76C H -0.200679 0.338694 0.780188 0.198 Uiso 1 1 calc R U . . .
C77 C -0.16200(13) 0.42857(14) 0.77165(17) 0.0952(12) Uani 1 1 d . . . . .
H77A H -0.173848 0.414180 0.738560 0.143 Uiso 1 1 calc R U . . .
H77B H -0.134476 0.450908 0.766911 0.143 Uiso 1 1 calc R U . . .
H77C H -0.188050 0.447857 0.785857 0.143 Uiso 1 1 calc R U . . .
C78 C -0.1229(2) 0.4075(2) 0.85847(18) 0.141(2) Uani 1 1 d . U . . .
H78A H -0.146152 0.428991 0.874560 0.211 Uiso 1 1 calc R U . . .
H78B H -0.113452 0.379300 0.881337 0.211 Uiso 1 1 calc R U . . .
H78C H -0.094032 0.427260 0.851970 0.211 Uiso 1 1 calc R U . . .
C79 C -0.22514(8) 0.40297(9) 0.50613(10) 0.0463(5) Uani 1 1 d . . . . .
C80 C -0.25486(11) 0.44815(11) 0.57921(12) 0.0639(7) Uani 1 1 d . . . . .
C81 C -0.23120(16) 0.45377(14) 0.63306(13) 0.0917(12) Uani 1 1 d . . . . .
H81A H -0.223811 0.420324 0.647543 0.138 Uiso 1 1 calc R U . . .
H81B H -0.253356 0.471459 0.654388 0.138 Uiso 1 1 calc R U . . .
H81C H -0.201121 0.473166 0.632054 0.138 Uiso 1 1 calc R U . . .
C82 C -0.29976(16) 0.41659(17) 0.5792(2) 0.1195(17) Uani 1 1 d . . . . .
H82A H -0.324655 0.434994 0.596301 0.179 Uiso 1 1 calc R U . . .
H82B H -0.311770 0.409164 0.543813 0.179 Uiso 1 1 calc R U . . .
H82C H -0.292236 0.384959 0.597462 0.179 Uiso 1 1 calc R U . . .
C83 C -0.26278(15) 0.49924(13) 0.55393(14) 0.0900(11) Uani 1 1 d . . . . .
H83A H -0.276650 0.494642 0.518662 0.135 Uiso 1 1 calc R U . . .
H83B H -0.231690 0.516934 0.553683 0.135 Uiso 1 1 calc R U . . .
H83C H -0.285121 0.519152 0.573097 0.135 Uiso 1 1 calc R U . . .
C84 C -0.18650(8) 0.40896(9) 0.40579(10) 0.0462(5) Uani 1 1 d . . . . .
C85 C -0.19060(13) 0.49902(10) 0.39734(12) 0.0724(9) Uani 1 1 d D . . . .
C86 C -0.24490(14) 0.50198(13) 0.38718(16) 0.0951(12) Uani 1 1 d . . . . .
H86A H -0.253824 0.534970 0.372452 0.143 Uiso 1 1 calc R U . . .
H86B H -0.260244 0.497539 0.419384 0.143 Uiso 1 1 calc R U . . .
H86C H -0.255953 0.475351 0.363085 0.143 Uiso 1 1 calc R U . . .
C87 C -0.17425(19) 0.54061(12) 0.43651(15) 0.1115(15) Uani 1 1 d D . . . .
H87A H -0.139265 0.537759 0.445311 0.167 Uiso 1 1 calc R U . . .
H87B H -0.191570 0.536519 0.467513 0.167 Uiso 1 1 calc R U . . .
H87C H -0.181562 0.573840 0.421476 0.167 Uiso 1 1 calc R U . . .
C88 C -0.16282(16) 0.50481(13) 0.35113(15) 0.0922(11) Uani 1 1 d . . . . .
H88A H -0.175127 0.480872 0.324729 0.138 Uiso 1 1 calc R U . . .
H88B H -0.128405 0.498081 0.360317 0.138 Uiso 1 1 calc R U . . .
H88C H -0.166667 0.539279 0.337946 0.138 Uiso 1 1 calc R U . . .
C101 C 0.49060(8) 0.16670(8) 0.77896(9) 0.0393(5) Uani 1 1 d . . . . .
C102 C 0.45756(8) 0.19956(8) 0.75215(9) 0.0394(5) Uani 1 1 d . . . . .
C103 C 0.47643(8) 0.24338(8) 0.73210(9) 0.0437(5) Uani 1 1 d . . . . .
H103 H 0.455026 0.269261 0.719340 0.052 Uiso 1 1 calc R U . . .
C104 C 0.52603(8) 0.24969(9) 0.73053(9) 0.0445(5) Uani 1 1 d . . . . .
H104 H 0.538068 0.280566 0.718175 0.053 Uiso 1 1 calc R U . . .
C105 C 0.55857(8) 0.21197(8) 0.74657(9) 0.0423(5) Uani 1 1 d . . . . .
C106 C 0.54039(8) 0.17166(8) 0.77463(9) 0.0387(5) Uani 1 1 d . . . . .
C107 C 0.60729(8) 0.21309(9) 0.72510(10) 0.0441(5) Uani 1 1 d . . . . .
C108 C 0.62142(9) 0.17153(9) 0.69760(10) 0.0508(6) Uani 1 1 d . . . . .
H108 H 0.605603 0.140080 0.701219 0.061 Uiso 1 1 calc R U . . .
C109 C 0.65822(9) 0.17545(9) 0.66506(11) 0.0515(6) Uani 1 1 d . . . . .
H109 H 0.667377 0.146470 0.646794 0.062 Uiso 1 1 calc R U . . .
C110 C 0.68219(8) 0.22077(9) 0.65838(10) 0.0454(5) Uani 1 1 d . . . . .
C111 C 0.67039(8) 0.26151(9) 0.68891(10) 0.0479(6) Uani 1 1 d . . . . .
H111 H 0.687723 0.292305 0.687082 0.057 Uiso 1 1 calc R U . . .
C112 C 0.63373(8) 0.25749(9) 0.72179(10) 0.0480(6) Uani 1 1 d . . . . .
H112 H 0.626471 0.285517 0.742463 0.058 Uiso 1 1 calc R U . . .
C113 C 0.71059(8) 0.22536(9) 0.61280(9) 0.0437(5) Uani 1 1 d . . . . .
C114 C 0.74296(8) 0.18800(8) 0.59834(9) 0.0393(5) Uani 1 1 d . . . . .
C115 C 0.75289(7) 0.18214(8) 0.54670(9) 0.0387(5) Uani 1 1 d . . . . .
C116 C 0.72975(8) 0.21361(8) 0.50865(9) 0.0411(5) Uani 1 1 d . . . . .
C117 C 0.70649(9) 0.25669(9) 0.52607(10) 0.0480(6) Uani 1 1 d . . . . .
H117 H 0.697318 0.282766 0.502402 0.058 Uiso 1 1 calc R U . . .
C118 C 0.69664(9) 0.26215(9) 0.57643(10) 0.0495(6) Uani 1 1 d . . . . .
H118 H 0.680074 0.291413 0.586652 0.059 Uiso 1 1 calc R U . . .
C119 C 0.71677(8) 0.19947(9) 0.45444(9) 0.0434(5) Uani 1 1 d . . . . .
C120 C 0.69266(9) 0.15342(9) 0.44670(10) 0.0485(6) Uani 1 1 d . . . . .
H120 H 0.700043 0.126228 0.469600 0.058 Uiso 1 1 calc R U . . .
C121 C 0.65822(9) 0.14701(9) 0.40610(10) 0.0477(6) Uani 1 1 d . . . . .
H121 H 0.641929 0.115589 0.401749 0.057 Uiso 1 1 calc R U . . .
C122 C 0.64702(8) 0.18597(8) 0.37145(9) 0.0424(5) Uani 1 1 d . . . . .
C123 C 0.67777(8) 0.22769(9) 0.37366(9) 0.0440(5) Uani 1 1 d . . . . .
H123 H 0.675180 0.251783 0.346738 0.053 Uiso 1 1 calc R U . . .
C124 C 0.71219(8) 0.23461(9) 0.41464(10) 0.0456(5) Uani 1 1 d . . . . .
H124 H 0.732689 0.263391 0.415564 0.055 Uiso 1 1 calc R U . . .
C125 C 0.59586(8) 0.18903(8) 0.34843(9) 0.0409(5) Uani 1 1 d . . . . .
C126 C 0.56867(8) 0.15153(8) 0.32078(9) 0.0388(5) Uani 1 1 d . . . . .
C127 C 0.51793(8) 0.15192(8) 0.31927(9) 0.0381(5) Uani 1 1 d . . . . .
C128 C 0.49316(8) 0.18897(8) 0.34570(9) 0.0396(5) Uani 1 1 d . . . . .
C129 C 0.52019(8) 0.23016(8) 0.36449(9) 0.0442(5) Uani 1 1 d . . . . .
H129 H 0.503960 0.258722 0.376850 0.053 Uiso 1 1 calc R U . . .
C130 C 0.57010(8) 0.23022(8) 0.36548(9) 0.0445(5) Uani 1 1 d . . . . .
H130 H 0.587457 0.259106 0.378133 0.053 Uiso 1 1 calc R U . . .
C131 C 0.44421(8) 0.18163(8) 0.36407(9) 0.0411(5) Uani 1 1 d . . . . .
C132 C 0.43514(8) 0.13635(8) 0.38899(10) 0.0446(5) Uani 1 1 d . . . . .
H132 H 0.454110 0.107430 0.382828 0.054 Uiso 1 1 calc R U . . .
C133 C 0.39878(8) 0.13305(8) 0.42265(10) 0.0456(5) Uani 1 1 d . . . . .
H133 H 0.393314 0.101980 0.439328 0.055 Uiso 1 1 calc R U . . .
C134 C 0.37015(8) 0.17498(8) 0.43224(9) 0.0421(5) Uani 1 1 d . . . . .
C135 C 0.37532(8) 0.21808(8) 0.40232(9) 0.0436(5) Uani 1 1 d . . . . .
H135 H 0.353451 0.245437 0.404824 0.052 Uiso 1 1 calc R U . . .
C136 C 0.41196(8) 0.22151(8) 0.36898(9) 0.0427(5) Uani 1 1 d . . . . .
H136 H 0.415070 0.251292 0.349337 0.051 Uiso 1 1 calc R U . . .
C137 C 0.34585(8) 0.17664(8) 0.48100(9) 0.0415(5) Uani 1 1 d . . . . .
C138 C 0.31825(8) 0.13708(8) 0.49976(9) 0.0411(5) Uani 1 1 d . . . . .
C139 C 0.31082(8) 0.13429(8) 0.55265(9) 0.0409(5) Uani 1 1 d . . . . .
C140 C 0.33124(8) 0.17056(8) 0.58702(9) 0.0406(5) Uani 1 1 d . . . . .
C141 C 0.35171(8) 0.21340(8) 0.56539(10) 0.0456(5) Uani 1 1 d . . . . .
H141 H 0.361069 0.241135 0.586883 0.055 Uiso 1 1 calc R U . . .
C142 C 0.35852(8) 0.21621(8) 0.51422(10) 0.0467(6) Uani 1 1 d . . . . .
H142 H 0.372223 0.245925 0.501100 0.056 Uiso 1 1 calc R U . . .
C143 C 0.34226(8) 0.16777(8) 0.64378(9) 0.0419(5) Uani 1 1 d . . . . .
C144 C 0.37105(8) 0.12821(9) 0.66487(10) 0.0470(6) Uani 1 1 d . . . . .
H144 H 0.368288 0.095522 0.650095 0.056 Uiso 1 1 calc R U . . .
C145 C 0.40347(8) 0.13650(9) 0.70709(10) 0.0454(5) Uani 1 1 d . . . . .
H145 H 0.422769 0.109368 0.720828 0.055 Uiso 1 1 calc R U . . .
C146 C 0.40823(8) 0.18418(8) 0.72978(9) 0.0414(5) Uani 1 1 d . . . . .
C147 C 0.37229(8) 0.21976(8) 0.71578(9) 0.0408(5) Uani 1 1 d . . . . .
H147 H 0.369915 0.249678 0.735388 0.049 Uiso 1 1 calc R U . . .
C148 C 0.34023(8) 0.21150(9) 0.67352(9) 0.0439(5) Uani 1 1 d . . . . .
H148 H 0.316171 0.236141 0.664384 0.053 Uiso 1 1 calc R U . . .
C149 C 0.47383(8) 0.12652(8) 0.81351(9) 0.0408(5) Uani 1 1 d . . . . .
C150 C 0.41550(10) 0.10893(9) 0.87701(10) 0.0521(6) Uani 1 1 d . . . . .
C151 C 0.37557(11) 0.14095(11) 0.89571(12) 0.0676(8) Uani 1 1 d . . . . .
H15A H 0.352179 0.149221 0.866907 0.101 Uiso 1 1 calc R U . . .
H15B H 0.389371 0.172119 0.910712 0.101 Uiso 1 1 calc R U . . .
H15C H 0.359132 0.122349 0.921695 0.101 Uiso 1 1 calc R U . . .
C152 C 0.39515(12) 0.06184(11) 0.84969(14) 0.0781(9) Uani 1 1 d . . . . .
H15D H 0.375184 0.071694 0.818766 0.117 Uiso 1 1 calc R U . . .
H15E H 0.375247 0.043069 0.872566 0.117 Uiso 1 1 calc R U . . .
H15F H 0.421956 0.040485 0.840186 0.117 Uiso 1 1 calc R U . . .
C153 C 0.45383(13) 0.09820(14) 0.91950(13) 0.0796(9) Uani 1 1 d . . . . .
H15G H 0.477576 0.074469 0.907355 0.119 Uiso 1 1 calc R U . . .
H15H H 0.438712 0.083452 0.948661 0.119 Uiso 1 1 calc R U . . .
H15I H 0.470197 0.129685 0.930158 0.119 Uiso 1 1 calc R U . . .
C154 C 0.57559(8) 0.13335(8) 0.79956(10) 0.0440(5) Uani 1 1 d . . . . .
C155 C 0.62372(10) 0.11534(10) 0.88009(12) 0.0602(7) Uani 1 1 d D . . . .
C156 C 0.62317(14) 0.14045(12) 0.93168(12) 0.0796(10) Uani 1 1 d . . . . .
H15J H 0.631463 0.176185 0.928533 0.119 Uiso 1 1 calc R U . . .
H15K H 0.646945 0.124078 0.955954 0.119 Uiso 1 1 calc R U . . .
H15L H 0.590765 0.137404 0.944091 0.119 Uiso 1 1 calc R U . . .
C157 C 0.60746(12) 0.06066(10) 0.88271(14) 0.0743(9) Uani 1 1 d . . . . .
H15M H 0.573441 0.059423 0.890705 0.111 Uiso 1 1 calc R U . . .
H15N H 0.627603 0.043024 0.909478 0.111 Uiso 1 1 calc R U . . .
H15O H 0.610865 0.044298 0.849621 0.111 Uiso 1 1 calc R U . . .
C158 C 0.67275(11) 0.12087(12) 0.85885(15) 0.0783(9) Uani 1 1 d . . . . .
H15P H 0.672366 0.103814 0.825627 0.117 Uiso 1 1 calc R U . . .
H15Q H 0.697681 0.105646 0.882641 0.117 Uiso 1 1 calc R U . . .
H15R H 0.679973 0.156722 0.854525 0.117 Uiso 1 1 calc R U . . .
C159 C 0.76585(8) 0.15219(8) 0.63768(9) 0.0414(5) Uani 1 1 d . . . . .
C160 C 0.78946(10) 0.14800(10) 0.73050(10) 0.0541(6) Uani 1 1 d . . . . .
C161 C 0.78458(13) 0.18903(12) 0.76992(12) 0.0741(9) Uani 1 1 d . . . . .
H16A H 0.805553 0.217477 0.762522 0.111 Uiso 1 1 calc R U . . .
H16B H 0.794227 0.175770 0.804127 0.111 Uiso 1 1 calc R U . . .
H16C H 0.750796 0.200418 0.768656 0.111 Uiso 1 1 calc R U . . .
C162 C 0.75441(12) 0.10468(12) 0.73815(12) 0.0727(8) Uani 1 1 d . . . . .
H16D H 0.721082 0.117510 0.735642 0.109 Uiso 1 1 calc R U . . .
H16E H 0.761873 0.089648 0.772028 0.109 Uiso 1 1 calc R U . . .
H16F H 0.757775 0.079056 0.711691 0.109 Uiso 1 1 calc R U . . .
C163 C 0.84162(11) 0.12993(13) 0.72963(13) 0.0721(8) Uani 1 1 d . . . . .
H16G H 0.843440 0.103753 0.703431 0.108 Uiso 1 1 calc R U . . .
H16H H 0.852608 0.116057 0.763216 0.108 Uiso 1 1 calc R U . . .
H16I H 0.862411 0.158352 0.721664 0.108 Uiso 1 1 calc R U . . .
C164 C 0.79017(8) 0.14478(8) 0.53210(9) 0.0421(5) Uani 1 1 d . . . . .
C165 C 0.87749(9) 0.12912(9) 0.54853(11) 0.0515(6) Uani 1 1 d . . . . .
C166 C 0.88858(12) 0.13069(13) 0.49244(13) 0.0766(9) Uani 1 1 d . . . . .
H16J H 0.863463 0.112168 0.471714 0.115 Uiso 1 1 calc R U . . .
H16K H 0.920237 0.115094 0.488664 0.115 Uiso 1 1 calc R U . . .
H16L H 0.889186 0.165813 0.480873 0.115 Uiso 1 1 calc R U . . .
C167 C 0.87232(10) 0.07577(10) 0.56782(12) 0.0630(7) Uani 1 1 d . . . . .
H16M H 0.846990 0.058272 0.546398 0.095 Uiso 1 1 calc R U . . .
H16N H 0.863439 0.076582 0.603326 0.095 Uiso 1 1 calc R U . . .
H16O H 0.903184 0.057895 0.566246 0.095 Uiso 1 1 calc R U . . .
C168 C 0.91508(10) 0.15810(12) 0.58210(14) 0.0759(9) Uani 1 1 d . . . . .
H16P H 0.946879 0.142125 0.580508 0.114 Uiso 1 1 calc R U . . .
H16Q H 0.906046 0.157941 0.617555 0.114 Uiso 1 1 calc R U . . .
H16R H 0.916580 0.192965 0.569900 0.114 Uiso 1 1 calc R U . . .
C169 C 0.59297(8) 0.11538(8) 0.28727(10) 0.0414(5) Uani 1 1 d . . . . .
C170 C 0.66518(9) 0.06168(10) 0.28375(12) 0.0593(7) Uani 1 1 d . . . . .
C171 C 0.64092(13) 0.01732(14) 0.25660(18) 0.0987(13) Uani 1 1 d . U . . .
H17A H 0.616499 0.029428 0.230350 0.148 Uiso 1 1 calc R U . . .
H17B H 0.625217 -0.003581 0.281384 0.148 Uiso 1 1 calc R U . . .
H17C H 0.665247 -0.002767 0.240398 0.148 Uiso 1 1 calc R U . . .
C172 C 0.70154(10) 0.04472(12) 0.32659(13) 0.0708(8) Uani 1 1 d . . . . .
H17D H 0.728313 0.026899 0.312038 0.106 Uiso 1 1 calc R U . . .
H17E H 0.685587 0.022078 0.349634 0.106 Uiso 1 1 calc R U . . .
H17F H 0.714207 0.074223 0.345781 0.106 Uiso 1 1 calc R U . . .
C173 C 0.68845(12) 0.09762(15) 0.24732(14) 0.0855(11) Uani 1 1 d . . . . .
H17G H 0.717335 0.081769 0.234899 0.128 Uiso 1 1 calc R U . . .
H17H H 0.697764 0.128891 0.265446 0.128 Uiso 1 1 calc R U . . .
H17I H 0.665215 0.105297 0.218203 0.128 Uiso 1 1 calc R U . . .
C174 C 0.48748(8) 0.11357(8) 0.28878(9) 0.0417(5) Uani 1 1 d . . . . .
C175 C 0.47645(9) 0.02285(9) 0.27337(11) 0.0517(6) Uani 1 1 d . . . . .
C176 C 0.48243(12) 0.02722(10) 0.21635(12) 0.0695(8) Uani 1 1 d . . . . .
H17J H 0.470365 -0.003550 0.198994 0.104 Uiso 1 1 calc R U . . .
H17K H 0.516823 0.031726 0.210872 0.104 Uiso 1 1 calc R U . . .
H17L H 0.463964 0.056305 0.202398 0.104 Uiso 1 1 calc R U . . .
C177 C 0.50450(12) -0.02185(9) 0.29593(13) 0.0672(8) Uani 1 1 d . . . . .
H17M H 0.538785 -0.018377 0.289503 0.101 Uiso 1 1 calc R U . . .
H17N H 0.491523 -0.052952 0.279974 0.101 Uiso 1 1 calc R U . . .
H17O H 0.501372 -0.023207 0.332923 0.101 Uiso 1 1 calc R U . . .
C178 C 0.42432(11) 0.02065(12) 0.28576(16) 0.0841(11) Uani 1 1 d . . . . .
H17P H 0.406218 0.048179 0.268163 0.126 Uiso 1 1 calc R U . . .
H17Q H 0.422501 0.024084 0.322823 0.126 Uiso 1 1 calc R U . . .
H17R H 0.410249 -0.011741 0.274375 0.126 Uiso 1 1 calc R U . . .
C179 C 0.29726(8) 0.10042(8) 0.45998(10) 0.0453(5) Uani 1 1 d . . . . .
C180 C 0.30008(10) 0.01214(9) 0.43097(11) 0.0576(7) Uani 1 1 d . . . . .
C181 C 0.31614(14) -0.03486(10) 0.46068(14) 0.0798(10) Uani 1 1 d . . . . .
H18A H 0.313139 -0.064228 0.437937 0.120 Uiso 1 1 calc R U . . .
H18B H 0.295634 -0.039647 0.489191 0.120 Uiso 1 1 calc R U . . .
H18C H 0.350010 -0.031066 0.474092 0.120 Uiso 1 1 calc R U . . .
C182 C 0.24627(11) 0.00927(11) 0.41320(13) 0.0698(8) Uani 1 1 d . . . . .
H18D H 0.236694 0.039869 0.394029 0.105 Uiso 1 1 calc R U . . .
H18E H 0.227170 0.006353 0.443072 0.105 Uiso 1 1 calc R U . . .
H18F H 0.240394 -0.020272 0.391105 0.105 Uiso 1 1 calc R U . . .
C183 C 0.33086(13) 0.02119(12) 0.38660(13) 0.0770(9) Uani 1 1 d . . . . .
H18G H 0.325357 -0.005938 0.361413 0.115 Uiso 1 1 calc R U . . .
H18H H 0.365172 0.021789 0.399124 0.115 Uiso 1 1 calc R U . . .
H18I H 0.322008 0.053598 0.370489 0.115 Uiso 1 1 calc R U . . .
C184 C 0.27816(9) 0.09448(9) 0.57193(10) 0.0501(6) Uani 1 1 d . . . . .
C185 C 0.19590(10) 0.05969(11) 0.55425(12) 0.0632(7) Uani 1 1 d . . . . .
C186 C 0.21073(12) 0.00513(11) 0.55655(13) 0.0717(8) Uani 1 1 d . . . . .
H18J H 0.181896 -0.016071 0.558424 0.108 Uiso 1 1 calc R U . . .
H18K H 0.232987 -0.000575 0.586956 0.108 Uiso 1 1 calc R U . . .
H18L H 0.226981 -0.003528 0.525762 0.108 Uiso 1 1 calc R U . . .
C187 C 0.15897(11) 0.06969(15) 0.50935(17) 0.0978(13) Uani 1 1 d . . . . .
H18M H 0.171869 0.057912 0.477632 0.147 Uiso 1 1 calc R U . . .
H18N H 0.152398 0.105955 0.506827 0.147 Uiso 1 1 calc R U . . .
H18O H 0.128836 0.051648 0.514645 0.147 Uiso 1 1 calc R U . . .
C188 C 0.17685(16) 0.07852(18) 0.60310(18) 0.1165(15) Uani 1 1 d . U . . .
H18P H 0.169138 0.114492 0.599696 0.175 Uiso 1 1 calc R U . . .
H18Q H 0.201530 0.073582 0.631568 0.175 Uiso 1 1 calc R U . . .
H18R H 0.147489 0.059748 0.609839 0.175 Uiso 1 1 calc R U . . .
C207 C 0.4147(3) 0.4968(4) 0.0746(3) 0.256(5) Uani 1 1 d D U . B 3
H20N H 0.386037 0.515409 0.060639 0.384 Uiso 1 1 calc R U . B 3
H20O H 0.416636 0.498269 0.112065 0.384 Uiso 1 1 calc R U . B 3
H20P H 0.412298 0.461595 0.063399 0.384 Uiso 1 1 calc R U . B 3
C208 C 0.4611(5) 0.5210(5) 0.0549(5) 0.313(6) Uani 1 1 d D U . B 3
H20Q H 0.454547 0.556553 0.044955 0.376 Uiso 1 1 calc R U . B 3
H20R H 0.487755 0.520574 0.082377 0.376 Uiso 1 1 calc R U . B 3
C209 C 0.4755(4) 0.4918(6) 0.0097(5) 0.326(7) Uani 1 1 d D U . B 3
H20S H 0.449884 0.495545 -0.018560 0.489 Uiso 1 1 calc R U . B 3
H20T H 0.477468 0.455641 0.019003 0.489 Uiso 1 1 calc R U . B 3
O203 O 0.4940(3) 0.5485(5) 0.4538(4) 0.397(6) Uani 0.836(5) 1 d D U P C 4
O204 O 0.4209(3) 0.5666(4) 0.4183(3) 0.305(4) Uani 0.836(5) 1 d D U P C 4
C211 C 0.4225(4) 0.5242(5) 0.4935(4) 0.336(7) Uani 0.836(5) 1 d D U P C 4
H21A H 0.443253 0.501187 0.514716 0.403 Uiso 0.836(5) 1 calc R U P C 4
H21B H 0.395181 0.505394 0.476835 0.403 Uiso 0.836(5) 1 calc R U P C 4
H21C H 0.410239 0.550725 0.515151 0.403 Uiso 0.836(5) 1 calc R U P C 4
C212 C 0.4506(3) 0.5469(3) 0.4547(3) 0.316(5) Uani 0.836(5) 1 d D U P C 4
C213 C 0.4438(4) 0.6032(6) 0.3901(5) 0.270(5) Uani 0.836(5) 1 d D U P C 4
H21E H 0.479224 0.600253 0.398277 0.324 Uiso 0.836(5) 1 calc R U P C 4
H21D H 0.437291 0.595241 0.353257 0.324 Uiso 0.836(5) 1 calc R U P C 4
C214 C 0.4308(4) 0.6527(4) 0.3974(5) 0.243(5) Uani 0.836(5) 1 d D U P C 4
H21H H 0.435455 0.672155 0.366362 0.364 Uiso 0.836(5) 1 calc R U P C 4
H21F H 0.451070 0.666883 0.426242 0.364 Uiso 0.836(5) 1 calc R U P C 4
H21G H 0.396649 0.654243 0.404871 0.364 Uiso 0.836(5) 1 calc R U P C 4
C221 C 0.0153(9) 0.4337(5) 1.0099(7) 0.495(14) Uani 1 1 d D U . D 5
H22A H -0.010059 0.426148 1.033540 0.594 Uiso 1 1 calc R U . D 5
H22B H 0.044854 0.443219 1.031509 0.594 Uiso 1 1 calc R U . D 5
C222 C 0.0268(4) 0.3830(5) 0.9822(5) 0.412(9) Uani 1 1 d D U . D 5
H22C H 0.000190 0.374967 0.956562 0.617 Uiso 1 1 calc R U . D 5
H22D H 0.030424 0.355679 1.007386 0.617 Uiso 1 1 calc R U . D 5
H22E H 0.056994 0.386689 0.965211 0.617 Uiso 1 1 calc R U . D 5
C220 C -0.0013(6) 0.4804(3) 0.9793(4) 0.343(7) Uani 1 1 d D U . D 5
H22F H 0.020907 0.488349 0.952500 0.515 Uiso 1 1 calc R U . D 5
H22G H -0.034682 0.476460 0.963377 0.515 Uiso 1 1 calc R U . D 5

loop_
_atom_site_aniso_label
_atom_site_aniso_U_11
_atom_site_aniso_U_22
_atom_site_aniso_U_33
_atom_site_aniso_U_23
_atom_site_aniso_U_13
_atom_site_aniso_U_12
O1 0.0715(12) 0.0554(11) 0.0796(15) 0.0068(10) 0.0214(10) 0.0170(9)
O2 0.0623(11) 0.0510(10) 0.0492(11) 0.0078(8) 0.0000(8) 0.0025(8)
O3 0.0557(11) 0.0516(11) 0.1214(19) 0.0069(11) 0.0072(11) 0.0000(9)
O4 0.0445(9) 0.0542(10) 0.0532(11) -0.0084(8) 0.0080(7) -0.0056(7)
O5 0.0731(13) 0.0703(12) 0.0695(14) 0.0315(11) -0.0250(10) -0.0197(10)
O6 0.0431(8) 0.0422(8) 0.0473(10) 0.0021(7) -0.0029(7) -0.0046(6)
O7 0.0757(12) 0.0401(9) 0.0583(12) 0.0023(8) -0.0005(9) 0.0006(8)
O8 0.0456(9) 0.0455(9) 0.0442(10) -0.0005(7) -0.0055(7) -0.0024(7)
O9 0.0744(13) 0.0687(12) 0.0568(13) -0.0174(10) -0.0046(10) -0.0022(10)
O10 0.0493(10) 0.0492(10) 0.0776(14) -0.0147(9) -0.0082(9) -0.0062(8)
O11 0.0591(12) 0.0575(12) 0.121(2) -0.0318(12) -0.0079(12) 0.0075(9)
O12 0.0549(10) 0.0647(11) 0.0660(13) -0.0050(9) 0.0121(9) 0.0130(8)
O13 0.0491(10) 0.0768(13) 0.0634(13) -0.0154(10) -0.0077(9) 0.0167(9)
O14 0.0633(11) 0.0574(10) 0.0495(11) -0.0118(8) 0.0012(8) 0.0156(8)
O15 0.0729(12) 0.0605(11) 0.0500(12) -0.0038(9) -0.0114(9) 0.0124(9)
O16 0.0707(11) 0.0393(9) 0.0526(11) 0.0006(8) -0.0024(9) 0.0029(8)
O101 0.0587(10) 0.0415(9) 0.0675(13) 0.0036(8) 0.0106(9) 0.0100(7)
O102 0.0519(9) 0.0444(9) 0.0484(10) 0.0044(7) 0.0095(8) 0.0051(7)
O103 0.0560(10) 0.0481(10) 0.0684(13) -0.0060(9) 0.0035(9) 0.0118(8)
O104 0.0579(10) 0.0402(9) 0.0558(11) 0.0000(8) -0.0157(8) 0.0057(7)
O105 0.0734(12) 0.0407(9) 0.0520(11) 0.0004(8) -0.0006(9) 0.0022(8)
O106 0.0550(9) 0.0444(9) 0.0377(9) -0.0001(7) -0.0045(7) -0.0036(7)
O107 0.0601(11) 0.0514(10) 0.0592(12) -0.0176(9) -0.0121(9) 0.0064(8)
O108 0.0385(8) 0.0417(8) 0.0517(10) -0.0049(7) -0.0026(7) 0.0003(6)
O109 0.0543(10) 0.0731(12) 0.0460(11) -0.0135(9) -0.0041(8) 0.0106(9)
O110 0.0401(8) 0.0465(9) 0.0512(11) -0.0042(7) -0.0016(7) 0.0077(7)
O111 0.0511(10) 0.0471(9) 0.0595(12) -0.0108(8) -0.0180(8) 0.0109(7)
O112 0.0460(8) 0.0334(8) 0.0531(10) -0.0067(7) -0.0080(7) 0.0031(6)
O113 0.0724(12) 0.0475(10) 0.0572(12) 0.0080(8) -0.0185(9) -0.0103(8)
O114 0.0562(9) 0.0344(8) 0.0502(10) -0.0005(7) -0.0003(8) -0.0049(7)
O115 0.0926(15) 0.0789(14) 0.0668(14) 0.0297(11) -0.0249(11) -0.0447(12)
O116 0.0420(9) 0.0537(10) 0.0582(11) 0.0041(8) 0.0002(8) -0.0111(7)
O201 0.175(4) 0.128(3) 0.230(5) 0.018(3) 0.051(3) -0.046(3)
O202 0.118(3) 0.163(3) 0.216(5) 0.066(3) -0.015(3) -0.022(3)
C201 0.123(4) 0.139(4) 0.151(5) 0.042(4) -0.025(3) -0.027(3)
C202 0.117(4) 0.106(4) 0.192(6) 0.011(4) 0.007(4) -0.034(3)
C203 0.159(8) 0.141(7) 0.158(8) 0.046(7) -0.007(6) 0.016(6)
C204 0.136(10) 0.164(9) 0.140(8) -0.041(7) -0.034(7) 0.031(8)
C205 0.229(14) 0.190(14) 0.234(15) 0.015(9) 0.013(9) 0.037(9)
C206 0.121(10) 0.150(12) 0.198(14) 0.016(10) -0.037(10) -0.023(9)
C1 0.0429(12) 0.0476(12) 0.0396(14) -0.0041(10) 0.0017(10) 0.0007(9)
C2 0.0433(12) 0.0484(13) 0.0399(14) -0.0021(10) 0.0028(10) 0.0027(9)
C3 0.0475(13) 0.0512(14) 0.0556(17) 0.0011(12) 0.0039(11) -0.0002(10)
C4 0.0489(14) 0.0525(14) 0.0529(16) 0.0050(12) 0.0003(11) 0.0055(11)
C5 0.0458(13) 0.0542(14) 0.0392(14) -0.0024(11) 0.0024(10) 0.0046(10)
C6 0.0437(12) 0.0501(13) 0.0413(14) -0.0049(10) 0.0035(10) 0.0027(10)
C7 0.0456(13) 0.0570(14) 0.0407(14) -0.0018(11) 0.0020(10) 0.0053(11)
C8 0.0543(14) 0.0535(14) 0.0496(16) -0.0011(12) -0.0043(12) 0.0081(11)
C9 0.0538(14) 0.0520(14) 0.0460(15) -0.0025(11) -0.0059(11) 0.0063(11)
C10 0.0410(12) 0.0537(14) 0.0483(15) -0.0015(11) -0.0024(10) 0.0039(10)
C11 0.0416(12) 0.0550(14) 0.0529(16) -0.0031(12) -0.0006(11) 0.0112(10)
C12 0.0452(13) 0.0571(14) 0.0484(16) -0.0090(12) 0.0028(11) 0.0106(11)
C13 0.0416(12) 0.0500(13) 0.0454(15) 0.0009(11) -0.0027(10) 0.0029(10)
C14 0.0381(11) 0.0404(12) 0.0487(15) 0.0045(10) -0.0062(10) 0.0020(9)
C15 0.0391(11) 0.0418(12) 0.0434(14) 0.0049(10) -0.0054(9) 0.0034(9)
C16 0.0417(12) 0.0423(12) 0.0479(15) 0.0044(10) -0.0050(10) 0.0024(9)
C17 0.0515(14) 0.0436(13) 0.0552(17) 0.0004(11) 0.0006(11) -0.0041(10)
C18 0.0504(14) 0.0469(13) 0.0566(17) -0.0052(11) -0.0034(11) -0.0025(10)
C19 0.0395(11) 0.0432(12) 0.0472(14) 0.0021(10) -0.0064(10) 0.0003(9)
C20 0.0414(12) 0.0435(13) 0.0625(17) 0.0056(11) -0.0020(11) -0.0001(10)
C21 0.0445(13) 0.0394(12) 0.0637(17) -0.0004(11) -0.0033(11) 0.0032(10)
C22 0.0426(12) 0.0456(12) 0.0438(14) -0.0008(10) -0.0014(10) 0.0008(9)
C23 0.0447(13) 0.0471(13) 0.0493(15) 0.0078(11) -0.0027(10) 0.0037(10)
C24 0.0444(12) 0.0442(12) 0.0522(16) 0.0087(11) -0.0053(11) 0.0050(10)
C25 0.0424(12) 0.0417(12) 0.0477(15) 0.0010(10) -0.0018(10) 0.0024(9)
C26 0.0437(12) 0.0395(12) 0.0463(14) 0.0002(10) -0.0033(10) -0.0008(9)
C27 0.0429(12) 0.0403(12) 0.0444(14) -0.0005(10) -0.0001(10) -0.0001(9)
C28 0.0403(12) 0.0422(12) 0.0459(14) -0.0017(10) 0.0015(10) -0.0031(9)
C29 0.0467(13) 0.0469(13) 0.0589(17) -0.0093(11) -0.0007(11) -0.0036(10)
C30 0.0461(13) 0.0464(13) 0.0580(17) -0.0092(11) -0.0016(11) 0.0031(10)
C31 0.0398(12) 0.0471(13) 0.0432(14) -0.0002(10) 0.0017(10) -0.0032(9)
C32 0.0437(12) 0.0426(12) 0.0536(16) -0.0029(11) -0.0043(11) -0.0066(10)
C33 0.0442(12) 0.0418(12) 0.0530(16) 0.0021(11) -0.0026(11) -0.0060(9)
C34 0.0378(11) 0.0446(12) 0.0472(15) 0.0005(10) -0.0004(10) -0.0024(9)
C35 0.0376(11) 0.0479(13) 0.0513(15) 0.0022(11) -0.0008(10) -0.0103(9)
C36 0.0414(12) 0.0469(13) 0.0506(15) 0.0063(11) 0.0026(10) -0.0090(10)
C37 0.0406(12) 0.0442(12) 0.0453(14) 0.0006(10) 0.0007(10) -0.0041(9)
C38 0.0377(11) 0.0423(12) 0.0438(14) -0.0051(10) -0.0008(9) -0.0005(9)
C39 0.0366(11) 0.0404(11) 0.0455(14) -0.0009(10) -0.0022(9) 0.0012(9)
C40 0.0423(12) 0.0427(12) 0.0468(15) -0.0032(10) 0.0017(10) 0.0018(9)
C41 0.0560(14) 0.0408(12) 0.0582(17) -0.0004(11) 0.0084(12) 0.0063(10)
C42 0.0568(14) 0.0402(12) 0.0571(17) 0.0046(11) 0.0064(12) 0.0014(10)
C43 0.0400(12) 0.0436(12) 0.0489(15) -0.0008(10) 0.0019(10) 0.0044(9)
C44 0.0500(13) 0.0418(12) 0.0583(17) -0.0051(11) 0.0072(11) 0.0051(10)
C45 0.0479(13) 0.0476(13) 0.0545(16) -0.0038(11) 0.0059(11) -0.0017(10)
C46 0.0446(12) 0.0496(13) 0.0428(14) -0.0023(10) 0.0025(10) 0.0039(10)
C47 0.0455(12) 0.0488(13) 0.0443(15) -0.0083(10) -0.0003(10) 0.0035(10)
C48 0.0433(12) 0.0473(13) 0.0502(15) -0.0064(11) 0.0002(10) -0.0008(10)
C49 0.0441(12) 0.0471(13) 0.0524(16) 0.0006(11) 0.0065(11) 0.0015(10)
C50 0.083(2) 0.0636(17) 0.0562(19) 0.0188(14) -0.0057(15) -0.0032(15)
C51 0.077(2) 0.112(3) 0.112(3) 0.038(2) -0.035(2) -0.002(2)
C52 0.103(3) 0.0619(19) 0.091(3) 0.0241(18) 0.009(2) -0.0095(17)
C53 0.160(4) 0.077(2) 0.058(2) 0.0109(18) 0.003(2) -0.011(2)
C54 0.0447(13) 0.0487(14) 0.0512(16) -0.0036(11) -0.0014(11) 0.0002(10)
C55 0.0476(14) 0.0665(17) 0.074(2) -0.0133(15) 0.0144(13) -0.0155(12)
C56 0.0550(17) 0.086(2) 0.118(3) -0.047(2) 0.0080(18) -0.0143(15)
C57 0.097(3) 0.134(4) 0.104(3) 0.044(3) 0.025(2) -0.033(3)
C58 0.0548(17) 0.092(2) 0.120(3) -0.043(2) 0.0297(18) -0.0112(16)
C59 0.0514(14) 0.0467(13) 0.0475(15) 0.0062(11) -0.0064(11) -0.0027(10)
C60 0.0491(13) 0.0475(13) 0.0478(15) 0.0010(11) -0.0010(11) -0.0121(10)
C61 0.0476(14) 0.0636(17) 0.073(2) 0.0046(14) -0.0079(13) -0.0069(12)
C62 0.0716(19) 0.103(2) 0.061(2) -0.0056(18) 0.0124(16) -0.0327(18)
C63 0.0694(18) 0.0472(15) 0.089(2) -0.0019(14) -0.0093(16) -0.0118(13)
C64 0.0389(11) 0.0396(12) 0.0482(15) 0.0039(10) -0.0022(10) 0.0023(9)
C65 0.0449(13) 0.0604(15) 0.0435(15) -0.0091(11) -0.0016(10) -0.0046(11)
C66 0.0590(17) 0.102(2) 0.076(2) -0.0358(19) -0.0038(15) 0.0181(16)
C67 0.084(2) 0.091(2) 0.0464(18) 0.0028(15) -0.0030(15) -0.0232(17)
C68 0.0489(14) 0.0671(17) 0.0591(18) -0.0124(13) -0.0034(12) -0.0078(12)
C69 0.0481(14) 0.0481(14) 0.0580(18) -0.0110(12) -0.0057(12) 0.0063(11)
C70 0.0645(18) 0.0686(19) 0.099(3) -0.0387(18) -0.0111(17) -0.0079(15)
C71 0.115(3) 0.098(3) 0.180(5) -0.093(3) 0.013(3) -0.011(2)
C72 0.067(2) 0.125(3) 0.098(3) -0.025(2) -0.0283(19) -0.010(2)
C73 0.075(2) 0.072(2) 0.163(4) -0.021(2) -0.011(2) -0.0281(18)
C74 0.0445(13) 0.0515(14) 0.0555(17) -0.0104(12) -0.0063(11) 0.0040(10)
C75 0.078(2) 0.089(2) 0.088(3) 0.0007(19) 0.0299(19) 0.0348(18)
C76 0.104(3) 0.125(3) 0.178(4) 0.031(3) 0.080(3) 0.035(2)
C77 0.065(2) 0.095(3) 0.125(3) 0.005(2) 0.005(2) 0.0322(18)
C78 0.172(4) 0.170(4) 0.083(3) -0.028(3) 0.026(3) 0.081(4)
C79 0.0424(12) 0.0458(13) 0.0503(16) -0.0040(11) 0.0012(11) 0.0009(10)
C80 0.0695(17) 0.0590(16) 0.065(2) -0.0094(14) 0.0177(14) 0.0126(13)
C81 0.136(3) 0.089(2) 0.051(2) -0.0121(17) 0.012(2) 0.030(2)
C82 0.102(3) 0.119(3) 0.148(4) -0.042(3) 0.073(3) -0.022(3)
C83 0.121(3) 0.073(2) 0.076(2) -0.0081(18) 0.010(2) 0.042(2)
C84 0.0432(12) 0.0487(13) 0.0461(16) -0.0041(11) -0.0004(10) 0.0061(10)
C85 0.105(2) 0.0456(15) 0.066(2) 0.0121(14) 0.0028(17) 0.0017(15)
C86 0.105(3) 0.071(2) 0.108(3) 0.025(2) 0.003(2) 0.042(2)
C87 0.192(5) 0.0443(18) 0.098(3) -0.0023(18) 0.009(3) -0.011(2)
C88 0.129(3) 0.068(2) 0.080(3) 0.0233(18) 0.014(2) -0.008(2)
C101 0.0414(11) 0.0359(11) 0.0404(13) -0.0025(9) 0.0021(9) 0.0040(9)
C102 0.0386(11) 0.0388(11) 0.0408(13) -0.0020(9) 0.0035(9) 0.0033(9)
C103 0.0444(12) 0.0408(12) 0.0455(14) 0.0022(10) 0.0011(10) 0.0034(9)
C104 0.0469(13) 0.0410(12) 0.0455(14) 0.0020(10) 0.0025(10) -0.0009(9)
C105 0.0399(11) 0.0419(12) 0.0448(14) -0.0057(10) 0.0018(10) -0.0027(9)
C106 0.0413(11) 0.0396(11) 0.0346(12) -0.0045(9) -0.0020(9) 0.0023(9)
C107 0.0383(11) 0.0449(12) 0.0492(15) -0.0041(10) 0.0027(10) -0.0019(9)
C108 0.0453(13) 0.0460(13) 0.0617(17) -0.0071(11) 0.0087(11) -0.0052(10)
C109 0.0483(13) 0.0447(13) 0.0627(17) -0.0118(11) 0.0124(12) -0.0027(10)
C110 0.0387(12) 0.0466(12) 0.0505(15) -0.0051(11) 0.0019(10) -0.0031(9)
C111 0.0468(13) 0.0456(13) 0.0513(15) -0.0076(11) 0.0038(11) -0.0074(10)
C112 0.0467(13) 0.0453(13) 0.0522(16) -0.0072(11) 0.0057(11) -0.0027(10)
C113 0.0381(11) 0.0432(12) 0.0493(15) -0.0056(10) 0.0005(10) -0.0058(9)
C114 0.0368(11) 0.0388(11) 0.0417(14) -0.0026(9) -0.0021(9) -0.0054(8)
C115 0.0355(11) 0.0379(11) 0.0417(13) -0.0035(9) -0.0040(9) -0.0042(8)
C116 0.0379(11) 0.0429(12) 0.0411(14) -0.0003(10) -0.0056(9) -0.0037(9)
C117 0.0479(13) 0.0448(13) 0.0499(16) 0.0037(11) -0.0056(11) 0.0022(10)
C118 0.0463(13) 0.0432(12) 0.0581(17) -0.0046(11) -0.0010(11) 0.0025(10)
C119 0.0407(12) 0.0442(12) 0.0442(14) -0.0003(10) -0.0045(10) -0.0022(9)
C120 0.0534(14) 0.0419(12) 0.0478(15) 0.0040(10) -0.0120(11) -0.0038(10)
C121 0.0529(14) 0.0382(12) 0.0499(15) 0.0016(10) -0.0096(11) -0.0067(10)
C122 0.0437(12) 0.0418(12) 0.0410(14) -0.0017(10) -0.0017(10) -0.0026(9)
C123 0.0457(12) 0.0458(12) 0.0396(14) 0.0057(10) -0.0014(10) -0.0064(10)
C124 0.0403(12) 0.0446(12) 0.0510(15) 0.0024(11) -0.0020(10) -0.0084(9)
C125 0.0419(12) 0.0390(11) 0.0416(14) 0.0016(9) 0.0011(10) -0.0017(9)
C126 0.0394(11) 0.0360(11) 0.0402(13) 0.0004(9) -0.0016(9) 0.0003(8)
C127 0.0427(11) 0.0345(11) 0.0363(13) -0.0013(9) -0.0019(9) 0.0021(8)
C128 0.0431(12) 0.0330(10) 0.0423(13) -0.0007(9) 0.0006(9) 0.0023(8)
C129 0.0484(13) 0.0370(11) 0.0470(15) -0.0043(10) 0.0028(10) 0.0007(9)
C130 0.0511(13) 0.0354(11) 0.0463(14) -0.0020(10) -0.0006(10) -0.0061(9)
C131 0.0406(11) 0.0370(11) 0.0451(14) -0.0053(9) -0.0001(10) -0.0007(9)
C132 0.0455(12) 0.0335(11) 0.0550(16) -0.0040(10) 0.0047(11) 0.0008(9)
C133 0.0494(13) 0.0324(11) 0.0550(16) 0.0015(10) 0.0036(11) -0.0031(9)
C134 0.0406(11) 0.0372(11) 0.0481(14) -0.0018(10) 0.0006(10) -0.0028(9)
C135 0.0424(12) 0.0368(11) 0.0511(15) 0.0007(10) 0.0015(10) 0.0039(9)
C136 0.0460(12) 0.0362(11) 0.0457(14) 0.0037(10) 0.0020(10) 0.0021(9)
C137 0.0409(11) 0.0353(11) 0.0481(14) 0.0018(10) 0.0026(10) -0.0015(9)
C138 0.0371(11) 0.0345(11) 0.0507(15) 0.0020(10) -0.0023(10) -0.0005(8)
C139 0.0367(11) 0.0361(11) 0.0493(15) 0.0035(10) -0.0003(9) -0.0017(8)
C140 0.0362(11) 0.0394(11) 0.0458(14) 0.0013(10) 0.0007(9) 0.0006(9)
C141 0.0492(13) 0.0367(11) 0.0514(16) -0.0041(10) 0.0069(11) -0.0053(9)
C142 0.0467(13) 0.0370(11) 0.0569(16) -0.0003(10) 0.0070(11) -0.0062(9)
C143 0.0366(11) 0.0403(11) 0.0488(15) 0.0016(10) 0.0024(10) -0.0030(9)
C144 0.0447(12) 0.0366(11) 0.0588(16) -0.0015(11) -0.0018(11) 0.0008(9)
C145 0.0425(12) 0.0396(12) 0.0529(16) 0.0016(10) -0.0044(10) 0.0043(9)
C146 0.0373(11) 0.0410(12) 0.0460(14) 0.0014(10) 0.0044(9) 0.0024(9)
C147 0.0407(11) 0.0421(12) 0.0398(13) -0.0016(10) 0.0048(9) 0.0051(9)
C148 0.0349(11) 0.0446(12) 0.0521(15) 0.0026(10) 0.0028(10) 0.0058(9)
C149 0.0420(12) 0.0364(11) 0.0435(14) -0.0027(9) 0.0011(10) 0.0025(9)
C150 0.0609(15) 0.0440(13) 0.0526(16) 0.0089(11) 0.0114(12) 0.0020(11)
C151 0.0738(19) 0.0637(17) 0.068(2) 0.0084(15) 0.0255(15) 0.0069(14)
C152 0.078(2) 0.0597(17) 0.100(3) -0.0082(17) 0.0313(19) -0.0146(15)
C153 0.089(2) 0.092(2) 0.058(2) 0.0177(17) 0.0067(17) 0.0195(18)
C154 0.0435(12) 0.0404(12) 0.0468(15) -0.0027(10) -0.0056(10) 0.0010(9)
C155 0.0614(16) 0.0466(14) 0.068(2) 0.0067(13) -0.0224(14) 0.0037(12)
C156 0.107(3) 0.0652(18) 0.060(2) 0.0018(15) -0.0329(18) 0.0108(17)
C157 0.085(2) 0.0461(15) 0.088(2) 0.0160(15) -0.0187(17) -0.0008(14)
C158 0.0571(17) 0.0695(19) 0.105(3) 0.0135(18) -0.0164(17) 0.0084(14)
C159 0.0413(12) 0.0409(12) 0.0419(14) -0.0022(10) 0.0021(10) -0.0053(9)
C160 0.0642(16) 0.0541(15) 0.0428(15) 0.0039(11) -0.0042(12) -0.0050(12)
C161 0.103(2) 0.0709(19) 0.0462(18) -0.0045(14) -0.0064(16) 0.0027(17)
C162 0.087(2) 0.075(2) 0.0557(19) 0.0152(15) 0.0028(16) -0.0207(16)
C163 0.0725(19) 0.079(2) 0.062(2) 0.0133(16) -0.0124(15) 0.0093(15)
C164 0.0450(12) 0.0388(11) 0.0415(14) -0.0016(10) -0.0036(10) -0.0028(9)
C165 0.0415(12) 0.0493(13) 0.0637(18) -0.0020(12) 0.0023(11) 0.0080(10)
C166 0.073(2) 0.088(2) 0.072(2) 0.0059(17) 0.0260(16) 0.0219(17)
C167 0.0589(16) 0.0561(16) 0.073(2) 0.0039(14) -0.0025(14) 0.0132(12)
C168 0.0422(14) 0.0720(19) 0.111(3) -0.0153(18) -0.0140(15) 0.0064(13)
C169 0.0381(11) 0.0389(11) 0.0466(15) -0.0006(10) -0.0014(10) -0.0002(9)
C170 0.0387(13) 0.0620(16) 0.077(2) -0.0158(14) 0.0036(12) 0.0110(11)
C171 0.071(2) 0.081(2) 0.141(3) -0.054(2) -0.011(2) 0.0240(17)
C172 0.0497(15) 0.0704(19) 0.092(2) 0.0053(16) 0.0009(15) 0.0165(13)
C173 0.0589(18) 0.124(3) 0.075(2) 0.014(2) 0.0196(16) 0.0183(18)
C174 0.0391(11) 0.0392(11) 0.0460(14) -0.0049(10) -0.0011(10) 0.0046(9)
C175 0.0479(13) 0.0362(12) 0.0693(18) -0.0146(11) -0.0071(12) -0.0006(10)
C176 0.093(2) 0.0485(15) 0.063(2) -0.0180(13) -0.0188(16) 0.0112(14)
C177 0.083(2) 0.0391(13) 0.076(2) -0.0077(13) -0.0137(16) 0.0052(13)
C178 0.0572(17) 0.0581(17) 0.138(3) -0.0333(19) 0.0122(19) -0.0120(14)
C179 0.0447(12) 0.0365(11) 0.0540(16) 0.0045(10) -0.0001(11) -0.0047(9)
C180 0.0720(17) 0.0400(13) 0.0611(18) -0.0111(12) 0.0070(14) -0.0117(12)
C181 0.105(3) 0.0381(14) 0.096(3) -0.0005(15) 0.007(2) 0.0007(15)
C182 0.0747(19) 0.0598(17) 0.074(2) -0.0156(15) -0.0001(16) -0.0223(14)
C183 0.095(2) 0.0670(19) 0.072(2) -0.0158(16) 0.0281(18) -0.0175(16)
C184 0.0528(14) 0.0461(13) 0.0503(16) 0.0037(11) -0.0030(11) -0.0127(10)
C185 0.0519(15) 0.0668(17) 0.072(2) -0.0080(14) 0.0139(14) -0.0217(13)
C186 0.078(2) 0.0615(17) 0.075(2) 0.0065(15) -0.0009(16) -0.0295(15)
C187 0.0479(17) 0.092(3) 0.149(4) 0.012(2) -0.018(2) -0.0190(16)
C188 0.107(3) 0.125(3) 0.126(3) -0.039(3) 0.065(2) -0.040(2)
C207 0.225(9) 0.333(11) 0.197(8) 0.080(8) -0.061(7) -0.042(8)
C208 0.322(10) 0.324(10) 0.290(9) 0.030(8) -0.002(8) -0.049(8)
C209 0.329(11) 0.324(10) 0.323(10) 0.009(8) 0.009(9) 0.021(9)
O203 0.279(11) 0.466(14) 0.453(14) -0.139(11) 0.074(11) -0.091(11)
O204 0.222(7) 0.381(10) 0.317(9) 0.034(8) 0.048(6) 0.042(7)
C211 0.371(16) 0.347(15) 0.293(14) -0.088(12) 0.046(12) 0.077(13)
C212 0.244(10) 0.370(11) 0.338(11) -0.034(9) 0.051(9) 0.029(10)
C213 0.169(7) 0.392(12) 0.266(9) 0.066(9) 0.125(6) -0.011(8)
C214 0.177(8) 0.270(12) 0.291(11) 0.099(10) 0.090(7) 0.103(8)
C221 0.479(16) 0.498(16) 0.508(16) 0.019(10) 0.034(10) 0.002(10)
C222 0.227(10) 0.69(2) 0.330(13) 0.016(14) 0.095(10) -0.152(13)
C220 0.330(10) 0.345(11) 0.367(11) -0.044(8) 0.110(9) -0.025(9)

loop_
_atom_type_symbol
_atom_type_description
_atom_type_scat_dispersion_real
_atom_type_scat_dispersion_imag
_atom_type_scat_source
C C 0.0181 0.0091 'International Tables Vol C Tables 4.2.6.8 and 6.1.1.4'
O O 0.0492 0.0322 'International Tables Vol C Tables 4.2.6.8 and 6.1.1.4'
H H 0.0000 0.0000 'International Tables Vol C Tables 4.2.6.8 and 6.1.1.4'

loop_
_geom_angle_atom_site_label_1
_geom_angle_atom_site_label_2
_geom_angle_atom_site_label_3
_geom_angle
_geom_angle_site_symmetry_1
C49 O2 C50 121.1(2) .
C54 O4 C55 121.9(2) .
C59 O6 C60 121.40(18) .
C64 O8 C65 122.48(18) .
C69 O10 C70 121.4(2) .
C74 O12 C75 121.9(2) .
C79 O14 C80 121.8(2) .
C84 O16 C85 117.7(2) .
C149 O102 C150 120.47(17) .
C154 O104 C155 120.48(19) .
C159 O106 C160 122.95(18) .
C164 O108 C165 121.46(18) .
C169 O110 C170 122.1(2) .
C174 O112 C175 119.80(18) .
C179 O114 C180 120.4(2) .
C184 O116 C185 121.9(2) .
C202 O202 C205 104.8(7) .
C202 O202 C203 117.4(5) .
C202 C201 H20A 109.5 .
C202 C201 H20B 109.5 .
H20A C201 H20B 109.5 .
C202 C201 H20C 109.5 .
H20A C201 H20C 109.5 .
H20B C201 H20C 109.5 .
O201 C202 O202 122.7(5) .
O201 C202 C201 127.7(5) .
O202 C202 C201 109.4(4) .
C204 C203 O202 105.1(7) .
C204 C203 H20D 110.7 .
O202 C203 H20D 110.7 .
C204 C203 H20E 110.7 .
O202 C203 H20E 110.7 .
H20D C203 H20E 108.8 .
C203 C204 H20F 109.5 .
C203 C204 H20G 109.5 .
H20F C204 H20G 109.5 .
C203 C204 H20H 109.5 .
H20F C204 H20H 109.5 .
H20G C204 H20H 109.5 .
O202 C205 C206 104.3(9) .
O202 C205 H20I 110.9 .
C206 C205 H20I 110.9 .
O202 C205 H20J 110.9 .
C206 C205 H20J 110.9 .
H20I C205 H20J 108.9 .
C205 C206 H20K 109.5 .
C205 C206 H20L 109.5 .
H20K C206 H20L 109.5 .
C205 C206 H20M 109.5 .
H20K C206 H20M 109.5 .
H20L C206 H20M 109.5 .
C2 C1 C6 121.0(2) .
C2 C1 C49 118.9(2) .
C6 C1 C49 119.9(2) .
C1 C2 C3 117.2(2) .
C1 C2 C46 126.5(2) .
C3 C2 C46 115.7(2) .
C4 C3 C2 121.3(2) .
C4 C3 H3 119.4 .
C2 C3 H3 119.4 .
C3 C4 C5 121.3(2) .
C3 C4 H4 119.4 .
C5 C4 H4 119.4 .
C6 C5 C4 117.6(2) .
C6 C5 C7 124.6(2) .
C4 C5 C7 116.2(2) .
C5 C6 C1 120.1(2) .
C5 C6 C54 120.6(2) .
C1 C6 C54 119.3(2) .
C8 C7 C12 117.2(2) .
C8 C7 C5 117.6(2) .
C12 C7 C5 122.6(2) .
C9 C8 C7 121.5(2) .
C9 C8 H8 119.2 .
C7 C8 H8 119.2 .
C8 C9 C10 120.7(2) .
C8 C9 H9 119.7 .
C10 C9 H9 119.7 .
C11 C10 C9 117.0(2) .
C11 C10 C13 121.3(2) .
C9 C10 C13 117.9(2) .
C12 C11 C10 121.1(2) .
C12 C11 H11 119.5 .
C10 C11 H11 119.5 .
C11 C12 C7 120.7(2) .
C11 C12 H12 119.7 .
C7 C12 H12 119.7 .
C18 C13 C14 116.6(2) .
C18 C13 C10 115.0(2) .
C14 C13 C10 126.7(2) .
C15 C14 C13 120.1(2) .
C15 C14 C59 119.8(2) .
C13 C14 C59 120.0(2) .
C14 C15 C16 120.5(2) .
C14 C15 C64 120.1(2) .
C16 C15 C64 119.2(2) .
C17 C16 C15 117.1(2) .
C17 C16 C19 117.5(2) .
C15 C16 C19 123.5(2) .
C18 C17 C16 121.4(2) .
C18 C17 H17 119.3 .
C16 C17 H17 119.3 .
C17 C18 C13 121.3(2) .
C17 C18 H18 119.3 .
C13 C18 H18 119.3 .
C20 C19 C24 117.8(2) .
C20 C19 C16 117.7(2) .
C24 C19 C16 122.6(2) .
C21 C20 C19 121.1(2) .
C21 C20 H20 119.5 .
C19 C20 H20 119.5 .
C20 C21 C22 120.7(2) .
C20 C21 H21 119.6 .
C22 C21 H21 119.6 .
C21 C22 C23 117.8(2) .
C21 C22 C25 119.2(2) .
C23 C22 C25 120.5(2) .
C24 C23 C22 121.3(2) .
C24 C23 H23 119.4 .
C22 C23 H23 119.4 .
C23 C24 C19 120.7(2) .
C23 C24 H24 119.7 .
C19 C24 H24 119.7 .
C30 C25 C26 117.2(2) .
C30 C25 C22 115.1(2) .
C26 C25 C22 127.0(2) .
C27 C26 C25 119.9(2) .
C27 C26 C69 119.3(2) .
C25 C26 C69 120.3(2) .
C26 C27 C28 120.9(2) .
C26 C27 C74 118.8(2) .
C28 C27 C74 120.3(2) .
C29 C28 C27 117.2(2) .
C29 C28 C31 115.8(2) .
C27 C28 C31 125.1(2) .
C30 C29 C28 120.9(2) .
C30 C29 H29 119.6 .
C28 C29 H29 119.6 .
C29 C30 C25 121.8(2) .
C29 C30 H30 119.1 .
C25 C30 H30 119.1 .
C32 C31 C36 117.9(2) .
C32 C31 C28 117.0(2) .
C36 C31 C28 122.2(2) .
C33 C32 C31 121.4(2) .
C33 C32 H32 119.3 .
C31 C32 H32 119.3 .
C32 C33 C34 120.2(2) .
C32 C33 H33 119.9 .
C34 C33 H33 119.9 .
C35 C34 C33 117.0(2) .
C35 C34 C37 121.6(2) .
C33 C34 C37 118.3(2) .
C36 C35 C34 121.9(2) .
C36 C35 H35 119.1 .
C34 C35 H35 119.1 .
C35 C36 C31 120.0(2) .
C35 C36 H36 120.0 .
C31 C36 H36 120.0 .
C42 C37 C38 116.5(2) .
C42 C37 C34 114.1(2) .
C38 C37 C34 128.2(2) .
C37 C38 C39 120.1(2) .
C37 C38 C79 120.8(2) .
C39 C38 C79 118.3(2) .
C38 C39 C40 120.7(2) .
C38 C39 C84 121.4(2) .
C40 C39 C84 117.9(2) .
C41 C40 C39 116.7(2) .
C41 C40 C43 116.4(2) .
C39 C40 C43 125.2(2) .
C42 C41 C40 121.4(2) .
C42 C41 H41 119.3 .
C40 C41 H41 119.3 .
C41 C42 C37 121.7(2) .
C41 C42 H42 119.1 .
C37 C42 H42 119.1 .
C44 C43 C48 117.6(2) .
C44 C43 C40 118.2(2) .
C48 C43 C40 121.9(2) .
C43 C44 C45 120.8(2) .
C43 C44 H44 119.6 .
C45 C44 H44 119.6 .
C44 C45 C46 120.7(2) .
C44 C45 H45 119.6 .
C46 C45 H45 119.6 .
C45 C46 C47 117.5(2) .
C45 C46 C2 119.3(2) .
C47 C46 C2 120.9(2) .
C48 C47 C46 121.3(2) .
C48 C47 H47 119.4 .
C46 C47 H47 119.4 .
C47 C48 C43 120.5(2) .
C47 C48 H48 119.7 .
C43 C48 H48 119.7 .
O1 C49 O2 125.6(2) .
O1 C49 C1 125.7(2) .
O2 C49 C1 108.6(2) .
O2 C50 C53 102.4(2) .
O2 C50 C52 109.6(3) .
C53 C50 C52 111.0(3) .
O2 C50 C51 108.8(2) .
C53 C50 C51 111.9(3) .
C52 C50 C51 112.7(3) .
C50 C51 H51A 109.5 .
C50 C51 H51B 109.5 .
H51A C51 H51B 109.5 .
C50 C51 H51C 109.5 .
H51A C51 H51C 109.5 .
H51B C51 H51C 109.5 .
C50 C52 H52A 109.5 .
C50 C52 H52B 109.5 .
H52A C52 H52B 109.5 .
C50 C52 H52C 109.5 .
H52A C52 H52C 109.5 .
H52B C52 H52C 109.5 .
C50 C53 H53A 109.5 .
C50 C53 H53B 109.5 .
H53A C53 H53B 109.5 .
C50 C53 H53C 109.5 .
H53A C53 H53C 109.5 .
H53B C53 H53C 109.5 .
O3 C54 O4 125.3(2) .
O3 C54 C6 124.4(2) .
O4 C54 C6 110.3(2) .
C57 C55 O4 110.3(3) .
C57 C55 C56 114.7(3) .
O4 C55 C56 108.5(2) .
C57 C55 C58 110.9(3) .
O4 C55 C58 101.8(2) .
C56 C55 C58 109.7(3) .
C55 C56 H56A 109.5 .
C55 C56 H56B 109.5 .
H56A C56 H56B 109.5 .
C55 C56 H56C 109.5 .
H56A C56 H56C 109.5 .
H56B C56 H56C 109.5 .
C55 C57 H57A 109.5 .
C55 C57 H57B 109.5 .
H57A C57 H57B 109.5 .
C55 C57 H57C 109.5 .
H57A C57 H57C 109.5 .
H57B C57 H57C 109.5 .
C55 C58 H58A 109.5 .
C55 C58 H58B 109.5 .
H58A C58 H58B 109.5 .
C55 C58 H58C 109.5 .
H58A C58 H58C 109.5 .
H58B C58 H58C 109.5 .
O5 C59 O6 125.3(2) .
O5 C59 C14 126.1(2) .
O6 C59 C14 108.63(19) .
O6 C60 C61 101.89(18) .
O6 C60 C62 108.9(2) .
C61 C60 C62 111.3(2) .
O6 C60 C63 109.9(2) .
C61 C60 C63 110.9(2) .
C62 C60 C63 113.3(2) .
C60 C61 H61A 109.5 .
C60 C61 H61B 109.5 .
H61A C61 H61B 109.5 .
C60 C61 H61C 109.5 .
H61A C61 H61C 109.5 .
H61B C61 H61C 109.5 .
C60 C62 H62A 109.5 .
C60 C62 H62B 109.5 .
H62A C62 H62B 109.5 .
C60 C62 H62C 109.5 .
H62A C62 H62C 109.5 .
H62B C62 H62C 109.5 .
C60 C63 H63A 109.5 .
C60 C63 H63B 109.5 .
H63A C63 H63B 109.5 .
C60 C63 H63C 109.5 .
H63A C63 H63C 109.5 .
H63B C63 H63C 109.5 .
O7 C64 O8 125.5(2) .
O7 C64 C15 124.3(2) .
O8 C64 C15 110.18(18) .
O8 C65 C68 109.2(2) .
O8 C65 C67 101.7(2) .
C68 C65 C67 110.7(2) .
O8 C65 C66 110.2(2) .
C68 C65 C66 112.7(2) .
C67 C65 C66 111.7(3) .
C65 C66 H66A 109.5 .
C65 C66 H66B 109.5 .
H66A C66 H66B 109.5 .
C65 C66 H66C 109.5 .
H66A C66 H66C 109.5 .
H66B C66 H66C 109.5 .
C65 C67 H67A 109.5 .
C65 C67 H67B 109.5 .
H67A C67 H67B 109.5 .
C65 C67 H67C 109.5 .
H67A C67 H67C 109.5 .
H67B C67 H67C 109.5 .
C65 C68 H68A 109.5 .
C65 C68 H68B 109.5 .
H68A C68 H68B 109.5 .
C65 C68 H68C 109.5 .
H68A C68 H68C 109.5 .
H68B C68 H68C 109.5 .
O9 C69 O10 125.5(2) .
O9 C69 C26 120.9(2) .
O10 C69 C26 113.6(2) .
O10 C70 C72 108.8(2) .
O10 C70 C73 102.2(3) .
C72 C70 C73 111.3(3) .
O10 C70 C71 108.0(3) .
C72 C70 C71 113.7(4) .
C73 C70 C71 112.0(3) .
C70 C71 H71A 109.5 .
C70 C71 H71B 109.5 .
H71A C71 H71B 109.5 .
C70 C71 H71C 109.5 .
H71A C71 H71C 109.5 .
H71B C71 H71C 109.5 .
C70 C72 H72A 109.5 .
C70 C72 H72B 109.5 .
H72A C72 H72B 109.5 .
C70 C72 H72C 109.5 .
H72A C72 H72C 109.5 .
H72B C72 H72C 109.5 .
C70 C73 H73A 109.5 .
C70 C73 H73B 109.5 .
H73A C73 H73B 109.5 .
C70 C73 H73C 109.5 .
H73A C73 H73C 109.5 .
H73B C73 H73C 109.5 .
O11 C74 O12 126.5(2) .
O11 C74 C27 123.8(2) .
O12 C74 C27 109.7(2) .
O12 C75 C77 109.6(3) .
O12 C75 C76 101.0(3) .
C77 C75 C76 111.5(4) .
O12 C75 C78 108.7(3) .
C77 C75 C78 111.7(4) .
C76 C75 C78 113.9(4) .
C75 C76 H76A 109.5 .
C75 C76 H76B 109.5 .
H76A C76 H76B 109.5 .
C75 C76 H76C 109.5 .
H76A C76 H76C 109.5 .
H76B C76 H76C 109.5 .
C75 C77 H77A 109.5 .
C75 C77 H77B 109.5 .
H77A C77 H77B 109.5 .
C75 C77 H77C 109.5 .
H77A C77 H77C 109.5 .
H77B C77 H77C 109.5 .
C75 C78 H78A 109.5 .
C75 C78 H78B 109.5 .
H78A C78 H78B 109.5 .
C75 C78 H78C 109.5 .
H78A C78 H78C 109.5 .
H78B C78 H78C 109.5 .
O13 C79 O14 125.5(2) .
O13 C79 C38 121.4(2) .
O14 C79 C38 113.0(2) .
O14 C80 C82 109.6(2) .
O14 C80 C81 101.8(2) .
C82 C80 C81 110.7(3) .
O14 C80 C83 109.1(2) .
C82 C80 C83 114.0(3) .
C81 C80 C83 110.8(3) .
C80 C81 H81A 109.5 .
C80 C81 H81B 109.5 .
H81A C81 H81B 109.5 .
C80 C81 H81C 109.5 .
H81A C81 H81C 109.5 .
H81B C81 H81C 109.5 .
C80 C82 H82A 109.5 .
C80 C82 H82B 109.5 .
H82A C82 H82B 109.5 .
C80 C82 H82C 109.5 .
H82A C82 H82C 109.5 .
H82B C82 H82C 109.5 .
C80 C83 H83A 109.5 .
C80 C83 H83B 109.5 .
H83A C83 H83B 109.5 .
C80 C83 H83C 109.5 .
H83A C83 H83C 109.5 .
H83B C83 H83C 109.5 .
O15 C84 O16 124.3(2) .
O15 C84 C39 123.6(2) .
O16 C84 C39 112.1(2) .
O16 C85 C88 111.8(3) .
O16 C85 C86 111.6(3) .
C88 C85 C86 114.8(3) .
O16 C85 C87 100.4(2) .
C88 C85 C87 108.8(3) .
C86 C85 C87 108.4(3) .
C85 C86 H86A 109.5 .
C85 C86 H86B 109.5 .
H86A C86 H86B 109.5 .
C85 C86 H86C 109.5 .
H86A C86 H86C 109.5 .
H86B C86 H86C 109.5 .
C85 C87 H87A 109.5 .
C85 C87 H87B 109.5 .
H87A C87 H87B 109.5 .
C85 C87 H87C 109.5 .
H87A C87 H87C 109.5 .
H87B C87 H87C 109.5 .
C85 C88 H88A 109.5 .
C85 C88 H88B 109.5 .
H88A C88 H88B 109.5 .
C85 C88 H88C 109.5 .
H88A C88 H88C 109.5 .
H88B C88 H88C 109.5 .
C106 C101 C102 120.4(2) .
C106 C101 C149 118.04(19) .
C102 C101 C149 121.50(19) .
C103 C102 C101 117.1(2) .
C103 C102 C146 115.8(2) .
C101 C102 C146 124.19(19) .
C104 C103 C102 120.8(2) .
C104 C103 H103 119.6 .
C102 C103 H103 119.6 .
C103 C104 C105 121.6(2) .
C103 C104 H104 119.2 .
C105 C104 H104 119.2 .
C104 C105 C106 117.0(2) .
C104 C105 C107 116.9(2) .
C106 C105 C107 125.2(2) .
C101 C106 C105 120.4(2) .
C101 C106 C154 120.4(2) .
C105 C106 C154 119.22(19) .
C108 C107 C112 117.9(2) .
C108 C107 C105 118.4(2) .
C112 C107 C105 122.1(2) .
C109 C108 C107 120.7(2) .
C109 C108 H108 119.7 .
C107 C108 H108 119.7 .
C108 C109 C110 121.6(2) .
C108 C109 H109 119.2 .
C110 C109 H109 119.2 .
C109 C110 C111 117.5(2) .
C109 C110 C113 117.3(2) .
C111 C110 C113 123.9(2) .
C112 C111 C110 120.7(2) .
C112 C111 H111 119.6 .
C110 C111 H111 119.6 .
C111 C112 C107 121.2(2) .
C111 C112 H112 119.4 .
C107 C112 H112 119.4 .
C118 C113 C114 117.2(2) .
C118 C113 C110 118.1(2) .
C114 C113 C110 123.1(2) .
C113 C114 C115 120.7(2) .
C113 C114 C159 120.2(2) .
C115 C114 C159 119.00(19) .
C114 C115 C116 120.0(2) .
C114 C115 C164 120.4(2) .
C116 C115 C164 119.5(2) .
C117 C116 C115 116.4(2) .
C117 C116 C119 115.6(2) .
C115 C116 C119 126.0(2) .
C118 C117 C116 121.8(2) .
C118 C117 H117 119.1 .
C116 C117 H117 119.1 .
C117 C118 C113 121.1(2) .
C117 C118 H118 119.5 .
C113 C118 H118 119.5 .
C124 C119 C120 117.4(2) .
C124 C119 C116 123.1(2) .
C120 C119 C116 115.9(2) .
C121 C120 C119 120.8(2) .
C121 C120 H120 119.6 .
C119 C120 H120 119.6 .
C120 C121 C122 121.0(2) .
C120 C121 H121 119.5 .
C122 C121 H121 119.5 .
C121 C122 C123 117.2(2) .
C121 C122 C125 117.3(2) .
C123 C122 C125 121.9(2) .
C124 C123 C122 121.0(2) .
C124 C123 H123 119.5 .
C122 C123 H123 119.5 .
C123 C124 C119 120.4(2) .
C123 C124 H124 119.8 .
C119 C124 H124 119.8 .
C130 C125 C126 116.8(2) .
C130 C125 C122 113.8(2) .
C126 C125 C122 128.2(2) .
C127 C126 C125 120.1(2) .
C127 C126 C169 118.89(19) .
C125 C126 C169 120.47(19) .
C126 C127 C128 121.0(2) .
C126 C127 C174 121.80(19) .
C128 C127 C174 117.20(19) .
C129 C128 C127 116.9(2) .
C129 C128 C131 117.82(19) .
C127 C128 C131 123.91(19) .
C130 C129 C128 121.2(2) .
C130 C129 H129 119.4 .
C128 C129 H129 119.4 .
C129 C130 C125 121.9(2) .
C129 C130 H130 119.1 .
C125 C130 H130 119.1 .
C136 C131 C132 118.0(2) .
C136 C131 C128 122.4(2) .
C132 C131 C128 117.68(19) .
C133 C132 C131 121.0(2) .
C133 C132 H132 119.5 .
C131 C132 H132 119.5 .
C132 C133 C134 120.7(2) .
C132 C133 H133 119.6 .
C134 C133 H133 119.6 .
C133 C134 C135 117.7(2) .
C133 C134 C137 118.5(2) .
C135 C134 C137 121.9(2) .
C136 C135 C134 121.1(2) .
C136 C135 H135 119.5 .
C134 C135 H135 119.5 .
C135 C136 C131 120.7(2) .
C135 C136 H136 119.7 .
C131 C136 H136 119.7 .
C142 C137 C138 117.5(2) .
C142 C137 C134 116.76(19) .
C138 C137 C134 124.8(2) .
C137 C138 C139 120.2(2) .
C137 C138 C179 115.4(2) .
C139 C138 C179 124.35(19) .
C140 C139 C138 120.57(19) .
C140 C139 C184 119.2(2) .
C138 C139 C184 120.1(2) .
C139 C140 C141 116.7(2) .
C139 C140 C143 130.1(2) .
C141 C140 C143 112.5(2) .
C142 C141 C140 121.9(2) .
C142 C141 H141 119.1 .
C140 C141 H141 119.1 .
C141 C142 C137 121.6(2) .
C141 C142 H142 119.2 .
C137 C142 H142 119.2 .
C148 C143 C144 116.5(2) .
C148 C143 C140 119.9(2) .
C144 C143 C140 119.6(2) .
C145 C144 C143 120.5(2) .
C145 C144 H144 119.7 .
C143 C144 H144 119.7 .
C144 C145 C146 121.1(2) .
C144 C145 H145 119.5 .
C146 C145 H145 119.5 .
C145 C146 C147 117.2(2) .
C145 C146 C102 117.70(19) .
C147 C146 C102 121.7(2) .
C148 C147 C146 120.2(2) .
C148 C147 H147 119.9 .
C146 C147 H147 119.9 .
C147 C148 C143 121.8(2) .
C147 C148 H148 119.1 .
C143 C148 H148 119.1 .
O101 C149 O102 124.5(2) .
O101 C149 C101 123.8(2) .
O102 C149 C101 111.49(18) .
O102 C150 C153 109.0(2) .
O102 C150 C151 102.69(19) .
C153 C150 C151 111.1(3) .
O102 C150 C152 108.3(2) .
C153 C150 C152 113.9(3) .
C151 C150 C152 111.2(2) .
C150 C151 H15A 109.5 .
C150 C151 H15B 109.5 .
H15A C151 H15B 109.5 .
C150 C151 H15C 109.5 .
H15A C151 H15C 109.5 .
H15B C151 H15C 109.5 .
C150 C152 H15D 109.5 .
C150 C152 H15E 109.5 .
H15D C152 H15E 109.5 .
C150 C152 H15F 109.5 .
H15D C152 H15F 109.5 .
H15E C152 H15F 109.5 .
C150 C153 H15G 109.5 .
C150 C153 H15H 109.5 .
H15G C153 H15H 109.5 .
C150 C153 H15I 109.5 .
H15G C153 H15I 109.5 .
H15H C153 H15I 109.5 .
O103 C154 O104 126.2(2) .
O103 C154 C106 123.3(2) .
O104 C154 C106 110.31(19) .
O104 C155 C156 102.2(2) .
O104 C155 C158 109.3(2) .
C156 C155 C158 111.0(3) .
O104 C155 C157 110.3(2) .
C156 C155 C157 110.9(3) .
C158 C155 C157 112.7(3) .
C155 C156 H15J 109.5 .
C155 C156 H15K 109.5 .
H15J C156 H15K 109.5 .
C155 C156 H15L 109.5 .
H15J C156 H15L 109.5 .
H15K C156 H15L 109.5 .
C155 C157 H15M 109.5 .
C155 C157 H15N 109.5 .
H15M C157 H15N 109.5 .
C155 C157 H15O 109.5 .
H15M C157 H15O 109.5 .
H15N C157 H15O 109.5 .
C155 C158 H15P 109.5 .
C155 C158 H15Q 109.5 .
H15P C158 H15Q 109.5 .
C155 C158 H15R 109.5 .
H15P C158 H15R 109.5 .
H15Q C158 H15R 109.5 .
O105 C159 O106 125.9(2) .
O105 C159 C114 123.4(2) .
O106 C159 C114 110.72(18) .
O106 C160 C161 101.4(2) .
O106 C160 C163 109.2(2) .
C161 C160 C163 111.8(3) .
O106 C160 C162 110.6(2) .
C161 C160 C162 111.2(3) .
C163 C160 C162 112.2(2) .
C160 C161 H16A 109.5 .
C160 C161 H16B 109.5 .
H16A C161 H16B 109.5 .
C160 C161 H16C 109.5 .
H16A C161 H16C 109.5 .
H16B C161 H16C 109.5 .
C160 C162 H16D 109.5 .
C160 C162 H16E 109.5 .
H16D C162 H16E 109.5 .
C160 C162 H16F 109.5 .
H16D C162 H16F 109.5 .
H16E C162 H16F 109.5 .
C160 C163 H16G 109.5 .
C160 C163 H16H 109.5 .
H16G C163 H16H 109.5 .
C160 C163 H16I 109.5 .
H16G C163 H16I 109.5 .
H16H C163 H16I 109.5 .
O107 C164 O108 125.7(2) .
O107 C164 C115 126.1(2) .
O108 C164 C115 108.11(18) .
O108 C165 C167 111.0(2) .
O108 C165 C168 101.71(19) .
C167 C165 C168 111.0(2) .
O108 C165 C166 109.0(2) .
C167 C165 C166 112.3(2) .
C168 C165 C166 111.4(3) .
C165 C166 H16J 109.5 .
C165 C166 H16K 109.5 .
H16J C166 H16K 109.5 .
C165 C166 H16L 109.5 .
H16J C166 H16L 109.5 .
H16K C166 H16L 109.5 .
C165 C167 H16M 109.5 .
C165 C167 H16N 109.5 .
H16M C167 H16N 109.5 .
C165 C167 H16O 109.5 .
H16M C167 H16O 109.5 .
H16N C167 H16O 109.5 .
C165 C168 H16P 109.5 .
C165 C168 H16Q 109.5 .
H16P C168 H16Q 109.5 .
C165 C168 H16R 109.5 .
H16P C168 H16R 109.5 .
H16Q C168 H16R 109.5 .
O109 C169 O110 125.2(2) .
O109 C169 C126 121.3(2) .
O110 C169 C126 113.4(2) .
O110 C170 C171 110.3(2) .
O110 C170 C172 102.5(2) .
C171 C170 C172 111.3(3) .
O110 C170 C173 108.2(2) .
C171 C170 C173 112.8(3) .
C172 C170 C173 111.1(2) .
C170 C171 H17A 109.5 .
C170 C171 H17B 109.5 .
H17A C171 H17B 109.5 .
C170 C171 H17C 109.5 .
H17A C171 H17C 109.5 .
H17B C171 H17C 109.5 .
C170 C172 H17D 109.5 .
C170 C172 H17E 109.5 .
H17D C172 H17E 109.5 .
C170 C172 H17F 109.5 .
H17D C172 H17F 109.5 .
H17E C172 H17F 109.5 .
C170 C173 H17G 109.5 .
C170 C173 H17H 109.5 .
H17G C173 H17H 109.5 .
C170 C173 H17I 109.5 .
H17G C173 H17I 109.5 .
H17H C173 H17I 109.5 .
O111 C174 O112 126.5(2) .
O111 C174 C127 121.8(2) .
O112 C174 C127 111.70(18) .
O112 C175 C178 109.9(2) .
O112 C175 C177 102.4(2) .
C178 C175 C177 110.9(3) .
O112 C175 C176 109.2(2) .
C178 C175 C176 113.2(3) .
C177 C175 C176 110.6(2) .
C175 C176 H17J 109.5 .
C175 C176 H17K 109.5 .
H17J C176 H17K 109.5 .
C175 C176 H17L 109.5 .
H17J C176 H17L 109.5 .
H17K C176 H17L 109.5 .
C175 C177 H17M 109.5 .
C175 C177 H17N 109.5 .
H17M C177 H17N 109.5 .
C175 C177 H17O 109.5 .
H17M C177 H17O 109.5 .
H17N C177 H17O 109.5 .
C175 C178 H17P 109.5 .
C175 C178 H17Q 109.5 .
H17P C178 H17Q 109.5 .
C175 C178 H17R 109.5 .
H17P C178 H17R 109.5 .
H17Q C178 H17R 109.5 .
O113 C179 O114 125.5(2) .
O113 C179 C138 121.6(2) .
O114 C179 C138 112.8(2) .
O114 C180 C183 109.2(2) .
O114 C180 C181 101.8(2) .
C183 C180 C181 111.4(3) .
O114 C180 C182 111.7(2) .
C183 C180 C182 111.5(3) .
C181 C180 C182 110.8(2) .
C180 C181 H18A 109.5 .
C180 C181 H18B 109.5 .
H18A C181 H18B 109.5 .
C180 C181 H18C 109.5 .
H18A C181 H18C 109.5 .
H18B C181 H18C 109.5 .
C180 C182 H18D 109.5 .
C180 C182 H18E 109.5 .
H18D C182 H18E 109.5 .
C180 C182 H18F 109.5 .
H18D C182 H18F 109.5 .
H18E C182 H18F 109.5 .
C180 C183 H18G 109.5 .
C180 C183 H18H 109.5 .
H18G C183 H18H 109.5 .
C180 C183 H18I 109.5 .
H18G C183 H18I 109.5 .
H18H C183 H18I 109.5 .
O115 C184 O116 125.0(2) .
O115 C184 C139 124.9(2) .
O116 C184 C139 109.9(2) .
O116 C185 C186 111.1(2) .
O116 C185 C188 108.4(2) .
C186 C185 C188 113.4(3) .
O116 C185 C187 102.1(2) .
C186 C185 C187 111.3(3) .
C188 C185 C187 110.0(3) .
C185 C186 H18J 109.5 .
C185 C186 H18K 109.5 .
H18J C186 H18K 109.5 .
C185 C186 H18L 109.5 .
H18J C186 H18L 109.5 .
H18K C186 H18L 109.5 .
C185 C187 H18M 109.5 .
C185 C187 H18N 109.5 .
H18M C187 H18N 109.5 .
C185 C187 H18O 109.5 .
H18M C187 H18O 109.5 .
H18N C187 H18O 109.5 .
C185 C188 H18P 109.5 .
C185 C188 H18Q 109.5 .
H18P C188 H18Q 109.5 .
C185 C188 H18R 109.5 .
H18P C188 H18R 109.5 .
H18Q C188 H18R 109.5 .
C208 C207 H20N 109.5 .
C208 C207 H20O 109.5 .
H20N C207 H20O 109.5 .
C208 C207 H20P 109.5 .
H20N C207 H20P 109.5 .
H20O C207 H20P 109.5 .
C209 C208 C207 109.0(9) .
C209 C208 H20Q 109.9 .
C207 C208 H20Q 109.9 .
C209 C208 H20R 109.9 .
C207 C208 H20R 109.9 .
H20Q C208 H20R 108.3 .
C208 C209 H20S 108.7 .
C209 C209 H20S 108.7 3_665
C208 C209 H20T 108.7 .
C209 C209 H20T 108.7 3_665
H20S C209 H20T 107.6 .
C212 O204 C213 112.1(8) .
C212 C211 H21A 109.5 .
C212 C211 H21B 109.5 .
H21A C211 H21B 109.5 .
C212 C211 H21C 109.5 .
H21A C211 H21C 109.5 .
H21B C211 H21C 109.5 .
O203 C212 O204 122.6(5) .
O203 C212 C211 127.8(5) .
O204 C212 C211 109.5(4) .
C214 C213 O204 117.0(10) .
C214 C213 H21E 108.0 .
O204 C213 H21E 108.0 .
C214 C213 H21D 108.0 .
O204 C213 H21D 108.0 .
H21E C213 H21D 107.3 .
C213 C214 H21H 109.5 .
C213 C214 H21F 109.5 .
H21H C214 H21F 109.5 .
C213 C214 H21G 109.5 .
H21H C214 H21G 109.5 .
H21F C214 H21G 109.5 .
C220 C221 C222 120.9(13) .
C220 C221 H22A 107.1 .
C222 C221 H22A 107.1 .
C220 C221 H22B 107.1 .
C222 C221 H22B 107.1 .
H22A C221 H22B 106.8 .
C221 C222 H22C 109.5 .
C221 C222 H22D 109.5 .
H22C C222 H22D 109.5 .
C221 C222 H22E 109.5 .
H22C C222 H22E 109.5 .
H22D C222 H22E 109.5 .
C220 C220 C221 100.8(11) 3_567
C220 C220 H22F 111.6 3_567
C221 C220 H22F 111.6 .
C220 C220 H22G 111.6 3_567
C221 C220 H22G 111.6 .
H22F C220 H22G 109.4 .

loop_
_geom_bond_atom_site_label_1
_geom_bond_atom_site_label_2
_geom_bond_distance
_geom_bond_site_symmetry_2
O1 C49 1.204(3) .
O2 C49 1.331(3) .
O2 C50 1.482(3) .
O3 C54 1.205(3) .
O4 C54 1.334(3) .
O4 C55 1.480(3) .
O5 C59 1.198(3) .
O6 C59 1.343(3) .
O6 C60 1.485(3) .
O7 C64 1.202(3) .
O8 C64 1.332(3) .
O8 C65 1.492(3) .
O9 C69 1.210(3) .
O10 C69 1.327(3) .
O10 C70 1.489(3) .
O11 C74 1.202(3) .
O12 C74 1.337(3) .
O12 C75 1.470(3) .
O13 C79 1.204(3) .
O14 C79 1.324(3) .
O14 C80 1.481(3) .
O15 C84 1.196(3) .
O16 C84 1.327(3) .
O16 C85 1.476(3) .
O101 C149 1.215(3) .
O102 C149 1.334(3) .
O102 C150 1.486(3) .
O103 C154 1.207(3) .
O104 C154 1.328(3) .
O104 C155 1.496(3) .
O105 C159 1.210(3) .
O106 C159 1.326(3) .
O106 C160 1.484(3) .
O107 C164 1.199(3) .
O108 C164 1.344(3) .
O108 C165 1.470(3) .
O109 C169 1.219(3) .
O110 C169 1.328(3) .
O110 C170 1.482(3) .
O111 C174 1.197(3) .
O112 C174 1.341(3) .
O112 C175 1.495(3) .
O113 C179 1.210(3) .
O114 C179 1.337(3) .
O114 C180 1.502(3) .
O115 C184 1.199(3) .
O116 C184 1.337(3) .
O116 C185 1.482(3) .
O201 C202 1.205(5) .
O202 C202 1.316(5) .
O202 C205 1.484(10) .
O202 C203 1.518(7) .
C201 C202 1.456(4) .
C201 H20A 0.9800 .
C201 H20B 0.9800 .
C201 H20C 0.9800 .
C203 C204 1.484(9) .
C203 H20D 0.9900 .
C203 H20E 0.9900 .
C204 H20F 0.9800 .
C204 H20G 0.9800 .
C204 H20H 0.9800 .
C205 C206 1.486(10) .
C205 H20I 0.9900 .
C205 H20J 0.9900 .
C206 H20K 0.9800 .
C206 H20L 0.9800 .
C206 H20M 0.9800 .
C1 C2 1.398(3) .
C1 C6 1.409(3) .
C1 C49 1.507(3) .
C2 C3 1.404(3) .
C2 C46 1.496(3) .
C3 C4 1.374(3) .
C3 H3 0.9500 .
C4 C5 1.402(3) .
C4 H4 0.9500 .
C5 C6 1.399(3) .
C5 C7 1.491(3) .
C6 C54 1.492(3) .
C7 C8 1.390(3) .
C7 C12 1.403(3) .
C8 C9 1.380(3) .
C8 H8 0.9500 .
C9 C10 1.403(3) .
C9 H9 0.9500 .
C10 C11 1.401(3) .
C10 C13 1.482(3) .
C11 C12 1.384(3) .
C11 H11 0.9500 .
C12 H12 0.9500 .
C13 C18 1.400(3) .
C13 C14 1.423(3) .
C14 C15 1.401(3) .
C14 C59 1.504(3) .
C15 C16 1.412(3) .
C15 C64 1.495(3) .
C16 C17 1.389(3) .
C16 C19 1.491(3) .
C17 C18 1.380(4) .
C17 H17 0.9500 .
C18 H18 0.9500 .
C19 C20 1.392(3) .
C19 C24 1.397(3) .
C20 C21 1.385(3) .
C20 H20 0.9500 .
C21 C22 1.393(3) .
C21 H21 0.9500 .
C22 C23 1.394(3) .
C22 C25 1.491(3) .
C23 C24 1.380(3) .
C23 H23 0.9500 .
C24 H24 0.9500 .
C25 C30 1.393(3) .
C25 C26 1.409(3) .
C26 C27 1.404(3) .
C26 C69 1.497(3) .
C27 C28 1.409(3) .
C27 C74 1.492(3) .
C28 C29 1.391(3) .
C28 C31 1.492(3) .
C29 C30 1.383(3) .
C29 H29 0.9500 .
C30 H30 0.9500 .
C31 C32 1.392(3) .
C31 C36 1.398(3) .
C32 C33 1.382(3) .
C32 H32 0.9500 .
C33 C34 1.415(3) .
C33 H33 0.9500 .
C34 C35 1.393(3) .
C34 C37 1.487(3) .
C35 C36 1.384(3) .
C35 H35 0.9500 .
C36 H36 0.9500 .
C37 C42 1.404(3) .
C37 C38 1.406(3) .
C38 C39 1.409(3) .
C38 C79 1.501(3) .
C39 C40 1.410(3) .
C39 C84 1.498(3) .
C40 C41 1.396(3) .
C40 C43 1.484(3) .
C41 C42 1.370(4) .
C41 H41 0.9500 .
C42 H42 0.9500 .
C43 C44 1.392(3) .
C43 C48 1.407(3) .
C44 C45 1.395(3) .
C44 H44 0.9500 .
C45 C46 1.397(3) .
C45 H45 0.9500 .
C46 C47 1.398(3) .
C47 C48 1.380(3) .
C47 H47 0.9500 .
C48 H48 0.9500 .
C50 C53 1.516(5) .
C50 C52 1.517(4) .
C50 C51 1.529(4) .
C51 H51A 0.9800 .
C51 H51B 0.9800 .
C51 H51C 0.9800 .
C52 H52A 0.9800 .
C52 H52B 0.9800 .
C52 H52C 0.9800 .
C53 H53A 0.9800 .
C53 H53B 0.9800 .
C53 H53C 0.9800 .
C55 C57 1.474(5) .
C55 C56 1.508(4) .
C55 C58 1.522(4) .
C56 H56A 0.9800 .
C56 H56B 0.9800 .
C56 H56C 0.9800 .
C57 H57A 0.9800 .
C57 H57B 0.9800 .
C57 H57C 0.9800 .
C58 H58A 0.9800 .
C58 H58B 0.9800 .
C58 H58C 0.9800 .
C60 C61 1.506(4) .
C60 C62 1.518(4) .
C60 C63 1.520(4) .
C61 H61A 0.9800 .
C61 H61B 0.9800 .
C61 H61C 0.9800 .
C62 H62A 0.9800 .
C62 H62B 0.9800 .
C62 H62C 0.9800 .
C63 H63A 0.9800 .
C63 H63B 0.9800 .
C63 H63C 0.9800 .
C65 C68 1.514(3) .
C65 C67 1.516(4) .
C65 C66 1.516(4) .
C66 H66A 0.9800 .
C66 H66B 0.9800 .
C66 H66C 0.9800 .
C67 H67A 0.9800 .
C67 H67B 0.9800 .
C67 H67C 0.9800 .
C68 H68A 0.9800 .
C68 H68B 0.9800 .
C68 H68C 0.9800 .
C70 C72 1.503(5) .
C70 C73 1.522(5) .
C70 C71 1.531(4) .
C71 H71A 0.9800 .
C71 H71B 0.9800 .
C71 H71C 0.9800 .
C72 H72A 0.9800 .
C72 H72B 0.9800 .
C72 H72C 0.9800 .
C73 H73A 0.9800 .
C73 H73B 0.9800 .
C73 H73C 0.9800 .
C75 C77 1.497(5) .
C75 C76 1.520(6) .
C75 C78 1.531(6) .
C76 H76A 0.9800 .
C76 H76B 0.9800 .
C76 H76C 0.9800 .
C77 H77A 0.9800 .
C77 H77B 0.9800 .
C77 H77C 0.9800 .
C78 H78A 0.9800 .
C78 H78B 0.9800 .
C78 H78C 0.9800 .
C80 C82 1.497(5) .
C80 C81 1.515(5) .
C80 C83 1.517(4) .
C81 H81A 0.9800 .
C81 H81B 0.9800 .
C81 H81C 0.9800 .
C82 H82A 0.9800 .
C82 H82B 0.9800 .
C82 H82C 0.9800 .
C83 H83A 0.9800 .
C83 H83B 0.9800 .
C83 H83C 0.9800 .
C85 C88 1.491(5) .
C85 C86 1.507(5) .
C85 C87 1.550(3) .
C86 H86A 0.9800 .
C86 H86B 0.9800 .
C86 H86C 0.9800 .
C87 H87A 0.9800 .
C87 H87B 0.9800 .
C87 H87C 0.9800 .
C88 H88A 0.9800 .
C88 H88B 0.9800 .
C88 H88C 0.9800 .
C101 C106 1.397(3) .
C101 C102 1.410(3) .
C101 C149 1.495(3) .
C102 C103 1.393(3) .
C102 C146 1.499(3) .
C103 C104 1.386(3) .
C103 H103 0.9500 .
C104 C105 1.389(3) .
C104 H104 0.9500 .
C105 C106 1.411(3) .
C105 C107 1.500(3) .
C106 C154 1.519(3) .
C107 C108 1.389(3) .
C107 C112 1.392(3) .
C108 C109 1.380(3) .
C108 H108 0.9500 .
C109 C110 1.390(3) .
C109 H109 0.9500 .
C110 C111 1.398(3) .
C110 C113 1.483(3) .
C111 C112 1.384(3) .
C111 H111 0.9500 .
C112 H112 0.9500 .
C113 C118 1.397(3) .
C113 C114 1.407(3) .
C114 C115 1.409(3) .
C114 C159 1.505(3) .
C115 C116 1.415(3) .
C115 C164 1.500(3) .
C116 C117 1.404(3) .
C116 C119 1.485(3) .
C117 C118 1.375(4) .
C117 H117 0.9500 .
C118 H118 0.9500 .
C119 C124 1.397(3) .
C119 C120 1.399(3) .
C120 C121 1.382(3) .
C120 H120 0.9500 .
C121 C122 1.394(3) .
C121 H121 0.9500 .
C122 C123 1.394(3) .
C122 C125 1.497(3) .
C123 C124 1.391(3) .
C123 H123 0.9500 .
C124 H124 0.9500 .
C125 C130 1.396(3) .
C125 C126 1.412(3) .
C126 C127 1.401(3) .
C126 C169 1.494(3) .
C127 C128 1.409(3) .
C127 C174 1.509(3) .
C128 C129 1.392(3) .
C128 C131 1.484(3) .
C129 C130 1.378(3) .
C129 H129 0.9500 .
C130 H130 0.9500 .
C131 C136 1.396(3) .
C131 C132 1.399(3) .
C132 C133 1.390(3) .
C132 H132 0.9500 .
C133 C134 1.399(3) .
C133 H133 0.9500 .
C134 C135 1.399(3) .
C134 C137 1.489(3) .
C135 C136 1.391(3) .
C135 H135 0.9500 .
C136 H136 0.9500 .
C137 C142 1.391(3) .
C137 C138 1.408(3) .
C138 C139 1.418(3) .
C138 C179 1.508(3) .
C139 C140 1.406(3) .
C139 C184 1.502(3) .
C140 C141 1.408(3) .
C140 C143 1.496(3) .
C141 C142 1.369(3) .
C141 H141 0.9500 .
C142 H142 0.9500 .
C143 C148 1.400(3) .
C143 C144 1.404(3) .
C144 C145 1.387(3) .
C144 H144 0.9500 .
C145 C146 1.399(3) .
C145 H145 0.9500 .
C146 C147 1.399(3) .
C147 C148 1.381(3) .
C147 H147 0.9500 .
C148 H148 0.9500 .
C150 C153 1.504(4) .
C150 C151 1.504(4) .
C150 C152 1.525(4) .
C151 H15A 0.9800 .
C151 H15B 0.9800 .
C151 H15C 0.9800 .
C152 H15D 0.9800 .
C152 H15E 0.9800 .
C152 H15F 0.9800 .
C153 H15G 0.9800 .
C153 H15H 0.9800 .
C153 H15I 0.9800 .
C155 C156 1.507(4) .
C155 C158 1.512(4) .
C155 C157 1.521(4) .
C156 H15J 0.9800 .
C156 H15K 0.9800 .
C156 H15L 0.9800 .
C157 H15M 0.9800 .
C157 H15N 0.9800 .
C157 H15O 0.9800 .
C158 H15P 0.9800 .
C158 H15Q 0.9800 .
C158 H15R 0.9800 .
C160 C161 1.513(4) .
C160 C163 1.522(4) .
C160 C162 1.526(4) .
C161 H16A 0.9800 .
C161 H16B 0.9800 .
C161 H16C 0.9800 .
C162 H16D 0.9800 .
C162 H16E 0.9800 .
C162 H16F 0.9800 .
C163 H16G 0.9800 .
C163 H16H 0.9800 .
C163 H16I 0.9800 .
C165 C167 1.513(4) .
C165 C168 1.518(4) .
C165 C166 1.524(4) .
C166 H16J 0.9800 .
C166 H16K 0.9800 .
C166 H16L 0.9800 .
C167 H16M 0.9800 .
C167 H16N 0.9800 .
C167 H16O 0.9800 .
C168 H16P 0.9800 .
C168 H16Q 0.9800 .
C168 H16R 0.9800 .
C170 C171 1.505(4) .
C170 C172 1.516(4) .
C170 C173 1.526(4) .
C171 H17A 0.9800 .
C171 H17B 0.9800 .
C171 H17C 0.9800 .
C172 H17D 0.9800 .
C172 H17E 0.9800 .
C172 H17F 0.9800 .
C173 H17G 0.9800 .
C173 H17H 0.9800 .
C173 H17I 0.9800 .
C175 C178 1.503(4) .
C175 C177 1.512(4) .
C175 C176 1.520(4) .
C176 H17J 0.9800 .
C176 H17K 0.9800 .
C176 H17L 0.9800 .
C177 H17M 0.9800 .
C177 H17N 0.9800 .
C177 H17O 0.9800 .
C178 H17P 0.9800 .
C178 H17Q 0.9800 .
C178 H17R 0.9800 .
C180 C183 1.512(4) .
C180 C181 1.518(4) .
C180 C182 1.527(4) .
C181 H18A 0.9800 .
C181 H18B 0.9800 .
C181 H18C 0.9800 .
C182 H18D 0.9800 .
C182 H18E 0.9800 .
C182 H18F 0.9800 .
C183 H18G 0.9800 .
C183 H18H 0.9800 .
C183 H18I 0.9800 .
C185 C186 1.504(4) .
C185 C188 1.506(5) .
C185 C187 1.520(5) .
C186 H18J 0.9800 .
C186 H18K 0.9800 .
C186 H18L 0.9800 .
C187 H18M 0.9800 .
C187 H18N 0.9800 .
C187 H18O 0.9800 .
C188 H18P 0.9800 .
C188 H18Q 0.9800 .
C188 H18R 0.9800 .
C207 C208 1.557(11) .
C207 H20N 0.9800 .
C207 H20O 0.9800 .
C207 H20P 0.9800 .
C208 C209 1.494(13) .
C208 H20Q 0.9900 .
C208 H20R 0.9900 .
C209 C209 1.545(15) 3_665
C209 H20S 0.9900 .
C209 H20T 0.9900 .
O203 C212 1.205(5) .
O204 C212 1.316(5) .
O204 C213 1.401(12) .
C211 C212 1.456(4) .
C211 H21A 0.9800 .
C211 H21B 0.9800 .
C211 H21C 0.9800 .
C213 C214 1.378(15) .
C213 H21E 0.9900 .
C213 H21D 0.9900 .
C214 H21H 0.9800 .
C214 H21F 0.9800 .
C214 H21G 0.9800 .
C221 C220 1.526(9) .
C221 C222 1.574(9) .
C221 H22A 0.9900 .
C221 H22B 0.9900 .
C222 H22C 0.9800 .
C222 H22D 0.9800 .
C222 H22E 0.9800 .
C220 C220 1.499(9) 3_567
C220 H22F 0.9900 .
C220 H22G 0.9900 .

loop_
_geom_hbond_atom_site_label_D
_geom_hbond_atom_site_label_H
_geom_hbond_atom_site_label_A
_geom_hbond_distance_DH
_geom_hbond_distance_HA
_geom_hbond_distance_DA
_geom_hbond_angle_DHA
_geom_hbond_site_symmetry_A
C51 H51B O1 0.98 2.38 2.956(5) 116.8 .
C52 H52B O1 0.98 2.43 3.000(4) 116.4 .
C56 H56C O3 0.98 2.47 3.032(4) 115.9 .
C57 H57B O3 0.98 2.52 3.008(5) 110.9 .
C62 H62A O5 0.98 2.45 3.026(4) 117.5 .
C63 H63A O5 0.98 2.40 2.981(4) 117.2 .
C66 H66A O7 0.98 2.42 2.967(4) 114.4 .
C68 H68C O7 0.98 2.58 3.119(3) 114.8 .
C71 H71C O9 0.98 2.37 2.916(5) 114.8 .
C72 H72A O9 0.98 2.49 3.032(4) 114.6 .
C77 H77B O11 0.98 2.46 3.038(4) 117.6 .
C78 H78C O11 0.98 2.32 2.954(6) 121.6 .
C82 H82B O13 0.98 2.35 2.969(5) 120.8 .
C83 H83A O13 0.98 2.49 3.055(4) 116.5 .
C86 H86A O7 0.98 2.33 3.306(4) 178.3 3_566
C86 H86C O15 0.98 2.41 2.952(4) 114.6 .
C88 H88A O15 0.98 2.44 2.939(4) 111.3 .
C152 H15F O101 0.98 2.43 2.971(4) 114.6 .
C153 H15G O101 0.98 2.38 2.918(4) 114.2 .
C157 H15O O103 0.98 2.43 2.963(4) 113.9 .
C158 H15P O103 0.98 2.47 3.027(4) 115.8 .
C161 H16B O15 0.98 2.59 3.446(4) 145.4 4_666
C162 H16E O15 0.98 2.50 3.386(4) 150.2 4_666
C162 H16F O105 0.98 2.38 2.959(4) 116.9 .
C163 H16G O105 0.98 2.63 3.165(4) 114.4 .
C166 H16J O107 0.98 2.43 3.001(4) 116.8 .
C167 H16M O107 0.98 2.44 3.018(3) 117.3 .
C171 H17A O109 0.98 2.43 3.018(4) 118.4 .
C173 H17I O109 0.98 2.47 3.000(4) 113.4 .
C176 H17J O101 0.98 2.47 3.239(3) 135.1 3_656
C176 H17L O111 0.98 2.40 2.974(3) 116.9 .
C178 H17P O111 0.98 2.47 3.006(4) 113.9 .
C182 H18D O113 0.98 2.33 2.903(3) 116.8 .
C182 H18F O105 0.98 2.42 3.342(3) 156.3 3_656
C183 H18I O113 0.98 2.54 3.110(4) 117.1 .
C186 H18K O115 0.98 2.45 2.992(3) 114.5 .
C188 H18Q O115 0.98 2.46 3.031(5) 117.1 .
C211 H21A O203 0.98 2.28 3.233(15) 163.7 3_666
C213 H21E O203 0.99 2.02 2.543(16) 110.7 .
C213 H21D O109 0.99 2.54 3.473(13) 157.7 2_655

loop_
_geom_torsion_atom_site_label_1
_geom_torsion_atom_site_label_2
_geom_torsion_atom_site_label_3
_geom_torsion_atom_site_label_4
_geom_torsion
_geom_torsion_site_symmetry_4
C205 O202 C202 O201 27.2(15) .
C203 O202 C202 O201 -8.5(10) .
C205 O202 C202 C201 -148.3(14) .
C203 O202 C202 C201 176.1(6) .
C202 O202 C203 C204 99.9(11) .
C202 O202 C205 C206 170.7(17) .
C6 C1 C2 C3 -8.4(3) .
C49 C1 C2 C3 165.6(2) .
C6 C1 C2 C46 162.7(2) .
C49 C1 C2 C46 -23.3(4) .
C1 C2 C3 C4 9.9(4) .
C46 C2 C3 C4 -162.2(2) .
C2 C3 C4 C5 -0.8(4) .
C3 C4 C5 C6 -9.9(4) .
C3 C4 C5 C7 156.2(2) .
C4 C5 C6 C1 11.2(3) .
C7 C5 C6 C1 -153.6(2) .
C4 C5 C6 C54 -169.0(2) .
C7 C5 C6 C54 26.2(4) .
C2 C1 C6 C5 -2.1(4) .
C49 C1 C6 C5 -176.1(2) .
C2 C1 C6 C54 178.1(2) .
C49 C1 C6 C54 4.2(3) .
C6 C5 C7 C8 48.1(3) .
C4 C5 C7 C8 -116.9(3) .
C6 C5 C7 C12 -150.3(2) .
C4 C5 C7 C12 44.7(3) .
C12 C7 C8 C9 -10.5(4) .
C5 C7 C8 C9 152.1(2) .
C7 C8 C9 C10 0.1(4) .
C8 C9 C10 C11 10.8(4) .
C8 C9 C10 C13 -147.7(2) .
C9 C10 C11 C12 -11.5(4) .
C13 C10 C11 C12 146.3(2) .
C10 C11 C12 C7 1.2(4) .
C8 C7 C12 C11 9.8(4) .
C5 C7 C12 C11 -151.9(2) .
C11 C10 C13 C18 -36.9(3) .
C9 C10 C13 C18 120.7(3) .
C11 C10 C13 C14 158.5(2) .
C9 C10 C13 C14 -44.0(3) .
C18 C13 C14 C15 -13.3(3) .
C10 C13 C14 C15 151.1(2) .
C18 C13 C14 C59 163.9(2) .
C10 C13 C14 C59 -31.7(3) .
C13 C14 C15 C16 -0.9(3) .
C59 C14 C15 C16 -178.0(2) .
C13 C14 C15 C64 -177.3(2) .
C59 C14 C15 C64 5.6(3) .
C14 C15 C16 C17 14.3(3) .
C64 C15 C16 C17 -169.3(2) .
C14 C15 C16 C19 -149.4(2) .
C64 C15 C16 C19 27.0(3) .
C15 C16 C17 C18 -13.6(3) .
C19 C16 C17 C18 151.1(2) .
C16 C17 C18 C13 -0.8(4) .
C14 C13 C18 C17 14.3(3) .
C10 C13 C18 C17 -152.0(2) .
C17 C16 C19 C20 -119.4(3) .
C15 C16 C19 C20 44.3(3) .
C17 C16 C19 C24 44.4(3) .
C15 C16 C19 C24 -152.0(2) .
C24 C19 C20 C21 -6.7(4) .
C16 C19 C20 C21 157.9(2) .
C19 C20 C21 C22 -0.2(4) .
C20 C21 C22 C23 6.7(4) .
C20 C21 C22 C25 -155.4(2) .
C21 C22 C23 C24 -6.4(4) .
C25 C22 C23 C24 155.4(2) .
C22 C23 C24 C19 -0.4(4) .
C20 C19 C24 C23 6.9(4) .
C16 C19 C24 C23 -156.8(2) .
C21 C22 C25 C30 116.0(3) .
C23 C22 C25 C30 -45.6(3) .
C21 C22 C25 C26 -54.2(4) .
C23 C22 C25 C26 144.2(3) .
C30 C25 C26 C27 -10.7(3) .
C22 C25 C26 C27 159.3(2) .
C30 C25 C26 C69 161.7(2) .
C22 C25 C26 C69 -28.3(4) .
C25 C26 C27 C28 -1.5(4) .
C69 C26 C27 C28 -173.9(2) .
C25 C26 C27 C74 -178.9(2) .
C69 C26 C27 C74 8.7(3) .
C26 C27 C28 C29 12.5(3) .
C74 C27 C28 C29 -170.1(2) .
C26 C27 C28 C31 -151.0(2) .
C74 C27 C28 C31 26.4(4) .
C27 C28 C29 C30 -11.4(4) .
C31 C28 C29 C30 153.6(2) .
C28 C29 C30 C25 -0.9(4) .
C26 C25 C30 C29 12.1(4) .
C22 C25 C30 C29 -159.1(2) .
C29 C28 C31 C32 -114.5(3) .
C27 C28 C31 C32 49.2(3) .
C29 C28 C31 C36 45.9(3) .
C27 C28 C31 C36 -150.4(2) .
C36 C31 C32 C33 -10.8(4) .
C28 C31 C32 C33 150.5(2) .
C31 C32 C33 C34 0.7(4) .
C32 C33 C34 C35 9.6(3) .
C32 C33 C34 C37 -150.7(2) .
C33 C34 C35 C36 -10.1(3) .
C37 C34 C35 C36 149.5(2) .
C34 C35 C36 C31 0.1(4) .
C32 C31 C36 C35 10.3(3) .
C28 C31 C36 C35 -149.9(2) .
C35 C34 C37 C42 -42.6(3) .
C33 C34 C37 C42 116.8(2) .
C35 C34 C37 C38 150.6(2) .
C33 C34 C37 C38 -50.1(3) .
C42 C37 C38 C39 -15.1(3) .
C34 C37 C38 C39 151.5(2) .
C42 C37 C38 C79 155.4(2) .
C34 C37 C38 C79 -38.1(3) .
C37 C38 C39 C40 2.9(3) .
C79 C38 C39 C40 -167.8(2) .
C37 C38 C39 C84 -176.3(2) .
C79 C38 C39 C84 13.0(3) .
C38 C39 C40 C41 11.4(3) .
C84 C39 C40 C41 -169.4(2) .
C38 C39 C40 C43 -153.6(2) .
C84 C39 C40 C43 25.6(3) .
C39 C40 C41 C42 -13.4(4) .
C43 C40 C41 C42 152.9(2) .
C40 C41 C42 C37 1.0(4) .
C38 C37 C42 C41 13.4(4) .
C34 C37 C42 C41 -155.1(2) .
C41 C40 C43 C44 -121.9(3) .
C39 C40 C43 C44 43.0(3) .
C41 C40 C43 C48 40.4(3) .
C39 C40 C43 C48 -154.6(2) .
C48 C43 C44 C45 -10.2(4) .
C40 C43 C44 C45 152.9(2) .
C43 C44 C45 C46 -0.2(4) .
C44 C45 C46 C47 10.0(4) .
C44 C45 C46 C2 -152.9(2) .
C1 C2 C46 C45 -47.7(4) .
C3 C2 C46 C45 123.5(3) .
C1 C2 C46 C47 150.0(3) .
C3 C2 C46 C47 -38.8(3) .
C45 C46 C47 C48 -9.3(4) .
C2 C46 C47 C48 153.3(2) .
C46 C47 C48 C43 -1.2(4) .
C44 C43 C48 C47 10.9(4) .
C40 C43 C48 C47 -151.5(2) .
C50 O2 C49 O1 -2.3(4) .
C50 O2 C49 C1 173.6(2) .
C2 C1 C49 O1 77.9(3) .
C6 C1 C49 O1 -108.0(3) .
C2 C1 C49 O2 -98.0(2) .
C6 C1 C49 O2 76.0(3) .
C49 O2 C50 C53 -178.3(3) .
C49 O2 C50 C52 63.8(3) .
C49 O2 C50 C51 -59.7(3) .
C55 O4 C54 O3 9.3(4) .
C55 O4 C54 C6 -172.9(2) .
C5 C6 C54 O3 -145.5(3) .
C1 C6 C54 O3 34.3(4) .
C5 C6 C54 O4 36.6(3) .
C1 C6 C54 O4 -143.6(2) .
C54 O4 C55 C57 -66.0(4) .
C54 O4 C55 C56 60.5(3) .
C54 O4 C55 C58 176.2(3) .
C60 O6 C59 O5 3.4(4) .
C60 O6 C59 C14 -178.62(19) .
C15 C14 C59 O5 -121.0(3) .
C13 C14 C59 O5 61.8(4) .
C15 C14 C59 O6 61.0(3) .
C13 C14 C59 O6 -116.2(2) .
C59 O6 C60 C61 176.6(2) .
C59 O6 C60 C62 -65.7(3) .
C59 O6 C60 C63 59.0(3) .
C65 O8 C64 O7 8.9(3) .
C65 O8 C64 C15 -170.39(18) .
C14 C15 C64 O7 36.2(3) .
C16 C15 C64 O7 -140.3(2) .
C14 C15 C64 O8 -144.6(2) .
C16 C15 C64 O8 39.0(3) .
C64 O8 C65 C68 -71.3(3) .
C64 O8 C65 C67 171.7(2) .
C64 O8 C65 C66 53.1(3) .
C70 O10 C69 O9 4.5(4) .
C70 O10 C69 C26 -173.4(2) .
C27 C26 C69 O9 67.8(3) .
C25 C26 C69 O9 -104.7(3) .
C27 C26 C69 O10 -114.2(2) .
C25 C26 C69 O10 73.3(3) .
C69 O10 C70 C72 63.3(3) .
C69 O10 C70 C73 -178.8(2) .
C69 O10 C70 C71 -60.5(4) .
C75 O12 C74 O11 2.7(4) .
C75 O12 C74 C27 -177.4(2) .
C26 C27 C74 O11 40.4(4) .
C28 C27 C74 O11 -137.1(3) .
C26 C27 C74 O12 -139.5(2) .
C28 C27 C74 O12 43.1(3) .
C74 O12 C75 C77 62.4(4) .
C74 O12 C75 C76 -179.9(3) .
C74 O12 C75 C78 -59.8(4) .
C80 O14 C79 O13 10.2(4) .
C80 O14 C79 C38 -165.9(2) .
C37 C38 C79 O13 -130.3(3) .
C39 C38 C79 O13 40.3(3) .
C37 C38 C79 O14 46.0(3) .
C39 C38 C79 O14 -143.4(2) .
C79 O14 C80 C82 55.6(4) .
C79 O14 C80 C81 172.9(3) .
C79 O14 C80 C83 -69.9(3) .
C85 O16 C84 O15 7.4(4) .
C85 O16 C84 C39 -175.2(2) .
C38 C39 C84 O15 -132.7(3) .
C40 C39 C84 O15 48.1(3) .
C38 C39 C84 O16 49.9(3) .
C40 C39 C84 O16 -129.3(2) .
C84 O16 C85 C88 -68.1(3) .
C84 O16 C85 C86 62.1(3) .
C84 O16 C85 C87 176.8(3) .
C106 C101 C102 C103 -15.2(3) .
C149 C101 C102 C103 163.5(2) .
C106 C101 C102 C146 144.8(2) .
C149 C101 C102 C146 -36.6(3) .
C101 C102 C103 C104 11.4(3) .
C146 C102 C103 C104 -150.3(2) .
C102 C103 C104 C105 3.0(4) .
C103 C104 C105 C106 -13.4(4) .
C103 C104 C105 C107 156.5(2) .
C102 C101 C106 C105 4.9(3) .
C149 C101 C106 C105 -173.8(2) .
C102 C101 C106 C154 -174.4(2) .
C149 C101 C106 C154 6.9(3) .
C104 C105 C106 C101 9.3(3) .
C107 C105 C106 C101 -159.6(2) .
C104 C105 C106 C154 -171.4(2) .
C107 C105 C106 C154 19.7(3) .
C104 C105 C107 C108 -120.8(3) .
C106 C105 C107 C108 48.2(3) .
C104 C105 C107 C112 44.7(3) .
C106 C105 C107 C112 -146.4(2) .
C112 C107 C108 C109 -4.8(4) .
C105 C107 C108 C109 161.3(2) .
C107 C108 C109 C110 -0.3(4) .
C108 C109 C110 C111 5.0(4) .
C108 C109 C110 C113 -162.9(2) .
C109 C110 C111 C112 -4.5(4) .
C113 C110 C111 C112 162.5(2) .
C110 C111 C112 C107 -0.6(4) .
C108 C107 C112 C111 5.3(4) .
C105 C107 C112 C111 -160.2(2) .
C109 C110 C113 C118 117.7(3) .
C111 C110 C113 C118 -49.4(3) .
C109 C110 C113 C114 -47.1(3) .
C111 C110 C113 C114 145.8(2) .
C118 C113 C114 C115 -12.5(3) .
C110 C113 C114 C115 152.4(2) .
C118 C113 C114 C159 170.2(2) .
C110 C113 C114 C159 -24.9(3) .
C113 C114 C115 C116 -0.8(3) .
C159 C114 C115 C116 176.58(19) .
C113 C114 C115 C164 175.51(19) .
C159 C114 C115 C164 -7.1(3) .
C114 C115 C116 C117 14.2(3) .
C164 C115 C116 C117 -162.1(2) .
C114 C115 C116 C119 -149.0(2) .
C164 C115 C116 C119 34.7(3) .
C115 C116 C117 C118 -14.9(3) .
C119 C116 C117 C118 150.1(2) .
C116 C117 C118 C113 1.7(4) .
C114 C113 C118 C117 12.1(3) .
C110 C113 C118 C117 -153.6(2) .
C117 C116 C119 C124 42.8(3) .
C115 C116 C119 C124 -153.9(2) .
C117 C116 C119 C120 -115.0(2) .
C115 C116 C119 C120 48.3(3) .
C124 C119 C120 C121 -12.7(4) .
C116 C119 C120 C121 146.5(2) .
C119 C120 C121 C122 0.8(4) .
C120 C121 C122 C123 11.6(4) .
C120 C121 C122 C125 -147.3(2) .
C121 C122 C123 C124 -12.2(3) .
C125 C122 C123 C124 145.7(2) .
C122 C123 C124 C119 0.4(4) .
C120 C119 C124 C123 12.1(3) .
C116 C119 C124 C123 -145.5(2) .
C121 C122 C125 C130 110.1(2) .
C123 C122 C125 C130 -47.7(3) .
C121 C122 C125 C126 -56.3(3) .
C123 C122 C125 C126 145.9(2) .
C130 C125 C126 C127 -11.2(3) .
C122 C125 C126 C127 154.8(2) .
C130 C125 C126 C169 160.5(2) .
C122 C125 C126 C169 -33.5(4) .
C125 C126 C127 C128 -1.0(3) .
C169 C126 C127 C128 -172.8(2) .
C125 C126 C127 C174 178.0(2) .
C169 C126 C127 C174 6.1(3) .
C126 C127 C128 C129 12.3(3) .
C174 C127 C128 C129 -166.6(2) .
C126 C127 C128 C131 -154.0(2) .
C174 C127 C128 C131 27.0(3) .
C127 C128 C129 C130 -11.5(3) .
C131 C128 C129 C130 155.7(2) .
C128 C129 C130 C125 -0.8(4) .
C126 C125 C130 C129 12.3(3) .
C122 C125 C130 C129 -155.8(2) .
C129 C128 C131 C136 42.8(3) .
C127 C128 C131 C136 -151.0(2) .
C129 C128 C131 C132 -120.9(2) .
C127 C128 C131 C132 45.3(3) .
C136 C131 C132 C133 -7.8(4) .
C128 C131 C132 C133 156.7(2) .
C131 C132 C133 C134 0.3(4) .
C132 C133 C134 C135 7.7(4) .
C132 C133 C134 C137 -156.9(2) .
C133 C134 C135 C136 -8.3(3) .
C137 C134 C135 C136 155.7(2) .
C134 C135 C136 C131 0.8(4) .
C132 C131 C136 C135 7.3(3) .
C128 C131 C136 C135 -156.5(2) .
C133 C134 C137 C142 118.9(2) .
C135 C134 C137 C142 -45.0(3) .
C133 C134 C137 C138 -49.2(3) .
C135 C134 C137 C138 146.9(2) .
C142 C137 C138 C139 -10.0(3) .
C134 C137 C138 C139 158.1(2) .
C142 C137 C138 C179 168.6(2) .
C134 C137 C138 C179 -23.4(3) .
C137 C138 C139 C140 -0.6(3) .
C179 C138 C139 C140 -179.1(2) .
C137 C138 C139 C184 175.2(2) .
C179 C138 C139 C184 -3.3(3) .
C138 C139 C140 C141 10.5(3) .
C184 C139 C140 C141 -165.3(2) .
C138 C139 C140 C143 -158.3(2) .
C184 C139 C140 C143 25.9(3) .
C139 C140 C141 C142 -10.1(3) .
C143 C140 C141 C142 160.6(2) .
C140 C141 C142 C137 -0.5(4) .
C138 C137 C142 C141 10.6(3) .
C134 C137 C142 C141 -158.4(2) .
C139 C140 C143 C148 -149.3(2) .
C141 C140 C143 C148 41.5(3) .
C139 C140 C143 C144 54.2(3) .
C141 C140 C143 C144 -115.0(2) .
C148 C143 C144 C145 -13.5(3) .
C140 C143 C144 C145 143.7(2) .
C143 C144 C145 C146 0.2(4) .
C144 C145 C146 C147 13.6(3) .
C144 C145 C146 C102 -145.9(2) .
C103 C102 C146 C145 121.6(2) .
C101 C102 C146 C145 -38.7(3) .
C103 C102 C146 C147 -37.0(3) .
C101 C102 C146 C147 162.8(2) .
C145 C146 C147 C148 -13.9(3) .
C102 C146 C147 C148 144.8(2) .
C146 C147 C148 C143 0.4(3) .
C144 C143 C148 C147 13.3(3) .
C140 C143 C148 C147 -143.8(2) .
C150 O102 C149 O101 -1.8(4) .
C150 O102 C149 C101 -176.8(2) .
C106 C101 C149 O101 -33.1(3) .
C102 C101 C149 O101 148.2(2) .
C106 C101 C149 O102 142.0(2) .
C102 C101 C149 O102 -36.7(3) .
C149 O102 C150 C153 61.4(3) .
C149 O102 C150 C151 179.2(2) .
C149 O102 C150 C152 -63.1(3) .
C155 O104 C154 O103 -1.2(4) .
C155 O104 C154 C106 -176.2(2) .
C101 C106 C154 O103 99.4(3) .
C105 C106 C154 O103 -79.9(3) .
C101 C106 C154 O104 -85.4(3) .
C105 C106 C154 O104 95.3(3) .
C154 O104 C155 C156 -177.1(2) .
C154 O104 C155 C158 65.3(3) .
C154 O104 C155 C157 -59.1(3) .
C160 O106 C159 O105 -11.8(3) .
C160 O106 C159 C114 168.45(19) .
C113 C114 C159 O105 144.3(2) .
C115 C114 C159 O105 -33.1(3) .
C113 C114 C159 O106 -36.0(3) .
C115 C114 C159 O106 146.65(19) .
C159 O106 C160 C161 -167.6(2) .
C159 O106 C160 C163 74.3(3) .
C159 O106 C160 C162 -49.6(3) .
C165 O108 C164 O107 -3.5(4) .
C165 O108 C164 C115 179.46(19) .
C114 C115 C164 O107 120.8(3) .
C116 C115 C164 O107 -62.9(3) .
C114 C115 C164 O108 -62.2(3) .
C116 C115 C164 O108 114.1(2) .
C164 O108 C165 C167 -60.2(3) .
C164 O108 C165 C168 -178.3(2) .
C164 O108 C165 C166 63.9(3) .
C170 O110 C169 O109 10.8(3) .
C170 O110 C169 C126 -166.25(19) .
C127 C126 C169 O109 49.6(3) .
C125 C126 C169 O109 -122.2(3) .
C127 C126 C169 O110 -133.2(2) .
C125 C126 C169 O110 54.9(3) .
C169 O110 C170 C171 -66.3(3) .
C169 O110 C170 C172 175.0(2) .
C169 O110 C170 C173 57.5(3) .
C175 O112 C174 O111 4.2(4) .
C175 O112 C174 C127 -178.27(19) .
C126 C127 C174 O111 -129.4(3) .
C128 C127 C174 O111 49.5(3) .
C126 C127 C174 O112 52.9(3) .
C128 C127 C174 O112 -128.2(2) .
C174 O112 C175 C178 -64.9(3) .
C174 O112 C175 C177 177.1(2) .
C174 O112 C175 C176 59.8(3) .
C180 O114 C179 O113 5.9(4) .
C180 O114 C179 C138 -169.35(19) .
C137 C138 C179 O113 -51.4(3) .
C139 C138 C179 O113 127.1(3) .
C137 C138 C179 O114 124.1(2) .
C139 C138 C179 O114 -57.4(3) .
C179 O114 C180 C183 67.1(3) .
C179 O114 C180 C181 -175.0(2) .
C179 O114 C180 C182 -56.7(3) .
C185 O116 C184 O115 1.0(4) .
C185 O116 C184 C139 -174.3(2) .
C140 C139 C184 O115 -45.7(4) .
C138 C139 C184 O115 138.4(3) .
C140 C139 C184 O116 129.6(2) .
C138 C139 C184 O116 -46.3(3) .
C184 O116 C185 C186 -60.5(3) .
C184 O116 C185 C188 64.7(4) .
C184 O116 C185 C187 -179.2(3) .
C207 C208 C209 C209 -173.3(14) 3_665
C213 O204 C212 O203 -21.1(10) .
C213 O204 C212 C211 159.1(10) .
C212 O204 C213 C214 -108.3(13) .
C222 C221 C220 C220 -170.3(18) 3_567
